data_7033825
loop_
_publ_author_name
'Wang, Ya'
'Sun, Ming-Hui'
'Li, Feng-Yan'
'Sun, Zhi-Xia'
'Xu, Lin'

_publ_section_title
;
 Assembly of cyanometalate-functionalized phosphotungstates with magnetic
 properties and bifunctional electrocatalytic activities.
;
_journal_issue 10
_journal_name_full 'Dalton transactions (Cambridge, England : 2003)'
_journal_page_first 4504
_journal_page_last 4511
_journal_paper_doi 10.1039/c4dt03447c
_journal_volume 44
_journal_year 2015
_chemical_formula_sum 'C164 H469 Fe N40 Ni4 O331 P8 W68'
_chemical_formula_weight 21339.04
_space_group_IT_number 2
_symmetry_cell_setting triclinic
_symmetry_space_group_name_Hall '-P 1'
_symmetry_space_group_name_H-M 'P -1'
_atom_sites_solution_primary direct
_atom_sites_solution_secondary difmap
_audit_creation_method SHELXL-97
_audit_update_record
;
2014-12-29 deposited with the CCDC.
2015-01-26 downloaded from the CCDC.
;
_cell_angle_alpha 102.5610(10)
_cell_angle_beta 91.3210(10)
_cell_angle_gamma 108.8100(10)
_cell_formula_units_Z 1
_cell_length_a 20.1477(13)
_cell_length_b 23.7476(15)
_cell_length_c 26.2977(17)
_cell_measurement_reflns_used 7908
_cell_measurement_temperature 273(2)
_cell_measurement_theta_max 25.15
_cell_measurement_theta_min 1.41
_cell_volume 11566.1(13)
_computing_cell_refinement 'SAINT (Bruker, 1999)'
_computing_data_collection 'SMART (Bruker, 1997)'
_computing_data_reduction SAINT
_computing_molecular_graphics 'DIAMOND (Brandenburg, 1999)'
_computing_publication_material SHELXL-97
_computing_structure_refinement 'SHELXL-97 (Sheldrick, 1997)'
_computing_structure_solution 'SHELXS-97 (Sheldrick, 1990)'
_diffrn_ambient_temperature 273(2)
_diffrn_measured_fraction_theta_full 0.978
_diffrn_measured_fraction_theta_max 0.978
_diffrn_measurement_device_type 'Bruker APEX CCD area-detector'
_diffrn_measurement_method '\w scans'
_diffrn_radiation_monochromator graphite
_diffrn_radiation_source 'fine-focus sealed tube'
_diffrn_radiation_type MoK\a
_diffrn_radiation_wavelength 0.71073
_diffrn_reflns_av_R_equivalents 0.0455
_diffrn_reflns_av_sigmaI/netI 0.1266
_diffrn_reflns_limit_h_max 22
_diffrn_reflns_limit_h_min -23
_diffrn_reflns_limit_k_max 28
_diffrn_reflns_limit_k_min -19
_diffrn_reflns_limit_l_max 30
_diffrn_reflns_limit_l_min -31
_diffrn_reflns_number 58198
_diffrn_reflns_theta_full 25.05
_diffrn_reflns_theta_max 25.05
_diffrn_reflns_theta_min 1.40
_exptl_absorpt_coefficient_mu 17.150
_exptl_absorpt_correction_T_max 0.054
_exptl_absorpt_correction_T_min 0.019
_exptl_absorpt_correction_type multi-scan
_exptl_absorpt_process_details 'SADABS (Sheldrick, 1996)'
_exptl_crystal_colour Dark-green
_exptl_crystal_density_diffrn 3.064
_exptl_crystal_density_method 'not measured'
_exptl_crystal_description Rhombic-block
_exptl_crystal_F_000 9671
_exptl_crystal_size_max 0.31
_exptl_crystal_size_mid 0.22
_exptl_crystal_size_min 0.18
_platon_squeeze_details
;
;
_refine_diff_density_max 4.713
_refine_diff_density_min -2.048
_refine_diff_density_rms 0.437
_refine_ls_extinction_method none
_refine_ls_goodness_of_fit_ref 1.005
_refine_ls_matrix_type full
_refine_ls_number_parameters 1993
_refine_ls_number_reflns 40086
_refine_ls_number_restraints 291
_refine_ls_restrained_S_all 1.005
_refine_ls_R_factor_all 0.1183
_refine_ls_R_factor_gt 0.0677
_refine_ls_shift/su_max 0.001
_refine_ls_shift/su_mean 0.000
_refine_ls_structure_factor_coef Fsqd
_refine_ls_weighting_details 'calc w=1/[\s^2^(Fo^2^)+(0.0663P)^2^+0.0000P] where P=(Fo^2^+2Fc^2^)/3'
_refine_ls_weighting_scheme calc
_refine_ls_wR_factor_gt 0.1530
_refine_ls_wR_factor_ref 0.1657
_reflns_number_gt 21822
_reflns_number_total 40086
_reflns_threshold_expression >2sigma(I)
_cod_data_source_file c4dt03447c2.cif
_cod_data_source_block 1
_cod_depositor_comments 'Adding full bibliography for 7033825--7033826.cif.'
_cod_database_code 7033825

loop_
_symmetry_equiv_pos_as_xyz
'x, y, z'
'-x, -y, -z'

loop_
_atom_site_label
_atom_site_type_symbol
_atom_site_fract_x
_atom_site_fract_y
_atom_site_fract_z
_atom_site_U_iso_or_equiv
_atom_site_adp_type
_atom_site_occupancy
_atom_site_symmetry_multiplicity
_atom_site_calc_flag
_atom_site_refinement_flags
C1 C 0.5505(10) 0.9935(9) 0.9382(8) 0.023(5) Uani 1 1 d U
C2 C 0.5831(12) 1.0628(11) 1.0323(8) 0.031(5) Uani 1 1 d U
C3 C 0.4627(11) 1.0552(11) 0.9707(8) 0.030(5) Uani 1 1 d .
N1 N 0.5819(9) 0.9884(9) 0.9024(7) 0.038(5) Uani 1 1 d U
N2 N 0.6350(10) 1.1023(9) 1.0529(7) 0.036(5) Uani 1 1 d .
N3 N 0.4418(12) 1.0883(12) 0.9572(10) 0.066(8) Uani 1 1 d .
O1 O 0.7869(6) 0.9246(7) 0.7173(5) 0.028(4) Uani 1 1 d .
O2 O 0.7231(7) 0.9492(7) 0.7957(5) 0.034(4) Uani 1 1 d .
O3 O 0.6534(6) 0.8791(6) 0.7163(5) 0.025(3) Uani 1 1 d .
O4 O 0.7080(7) 0.9901(7) 0.7183(5) 0.036(4) Uani 1 1 d .
O5 O 0.7020(7) 0.8816(7) 0.5149(5) 0.027(3) Uani 1 1 d U
O6 O 0.6449(7) 0.8451(7) 0.5917(5) 0.025(3) Uani 1 1 d U
O7 O 0.7810(7) 0.8950(7) 0.5969(6) 0.034(4) Uani 1 1 d .
O8 O 0.7019(7) 0.9597(7) 0.5945(6) 0.038(4) Uani 1 1 d .
O9 O 0.7323(7) 0.7942(6) 0.7104(5) 0.029(4) Uani 1 1 d .
O10 O 0.9076(7) 0.9172(8) 0.7386(5) 0.040(4) Uani 1 1 d .
O11 O 0.7310(7) 1.0381(7) 0.8818(6) 0.037(4) Uani 1 1 d .
O12 O 0.6253(7) 1.0228(7) 0.7986(5) 0.034(4) Uani 1 1 d .
O13 O 0.5654(7) 0.9004(7) 0.7959(5) 0.033(4) Uani 1 1 d .
O14 O 0.6693(7) 0.9087(7) 0.8773(5) 0.036(4) Uani 1 1 d U
O15 O 0.6712(8) 0.8221(7) 0.7967(5) 0.034(4) Uani 1 1 d .
O16 O 0.8048(8) 0.8710(8) 0.7982(6) 0.041(4) Uani 1 1 d .
O17 O 0.8753(6) 1.0100(7) 0.8009(5) 0.028(4) Uani 1 1 d .
O18 O 0.7982(7) 1.0776(7) 0.8022(5) 0.027(4) Uani 1 1 d .
O19 O 0.8596(7) 1.0508(7) 0.7173(5) 0.032(4) Uani 1 1 d U
O20 O 0.7021(8) 1.0981(6) 0.7398(5) 0.033(4) Uani 1 1 d .
O21 O 0.5590(7) 0.9456(8) 0.7093(5) 0.039(4) Uani 1 1 d .
O22 O 0.5493(8) 0.7918(7) 0.7299(6) 0.037(4) Uani 1 1 d .
O23 O 0.4459(7) 0.8493(7) 0.7302(5) 0.031(4) Uani 1 1 d .
O24 O 0.6144(9) 0.7063(7) 0.7325(6) 0.051(5) Uani 1 1 d .
O25 O 0.8675(8) 0.7979(10) 0.7408(6) 0.066(6) Uani 1 1 d .
O26 O 0.9908(8) 1.0417(9) 0.7468(6) 0.052(5) Uani 1 1 d .
O27 O 0.8405(8) 1.1643(8) 0.7463(6) 0.049(5) Uani 1 1 d .
O28 O 0.8764(9) 1.0907(9) 0.8962(6) 0.055(5) Uani 1 1 d .
O29 O 0.8090(8) 0.9599(8) 0.8758(6) 0.047(5) Uani 1 1 d .
O30 O 0.7516(8) 0.8428(8) 0.8912(6) 0.044(5) Uani 1 1 d .
O31 O 0.5551(8) 1.0646(8) 0.7377(6) 0.040(4) Uani 1 1 d .
O32 O 0.7781(7) 1.0769(7) 0.6569(5) 0.031(4) Uani 1 1 d .
O33 O 0.6210(7) 1.0215(7) 0.6539(6) 0.035(4) Uani 1 1 d .
O34 O 0.5238(6) 0.8305(6) 0.6468(5) 0.022(3) Uani 1 1 d .
O35 O 0.6161(8) 0.7549(8) 0.6504(6) 0.044(5) Uani 1 1 d .
O36 O 0.8370(7) 0.8332(7) 0.6552(5) 0.027(4) Uani 1 1 d .
O37 O 0.9026(7) 0.9662(7) 0.6594(6) 0.039(4) Uani 1 1 d .
O38 O 0.6885(7) 1.0574(7) 0.5725(6) 0.034(4) Uani 1 1 d .
O39 O 0.5491(7) 0.9127(7) 0.5880(6) 0.033(4) Uani 1 1 d .
O40 O 0.5375(8) 0.7543(10) 0.5637(6) 0.063(6) Uani 1 1 d .
O41 O 0.8519(8) 1.0218(8) 0.5983(6) 0.042(4) Uani 1 1 d .
O42 O 0.8964(7) 0.8776(8) 0.5733(5) 0.039(4) Uani 1 1 d .
O43 O 0.7235(9) 0.7627(9) 0.5917(6) 0.054(5) Uani 1 1 d .
O44 O 0.4365(9) 0.8033(9) 0.5602(7) 0.063(6) Uani 1 1 d .
O45 O 0.5994(9) 0.6639(9) 0.5637(6) 0.057(5) Uani 1 1 d .
O46 O 0.9784(8) 0.9974(8) 0.5797(7) 0.046(5) Uani 1 1 d .
O47 O 0.8563(7) 0.7565(9) 0.5727(6) 0.063(7) Uani 1 1 d .
O48 O 0.8298(7) 1.1230(7) 0.5743(6) 0.038(4) Uani 1 1 d .
O49 O 0.5441(7) 1.0241(8) 0.5671(6) 0.042(4) Uani 1 1 d .
O50 O 0.8526(8) 0.9404(7) 0.5145(6) 0.041(4) Uani 1 1 d .
O51 O 0.7723(7) 1.0053(8) 0.5126(6) 0.038(4) Uani 1 1 d .
O52 O 0.6086(8) 0.9477(7) 0.5086(6) 0.039(4) Uani 1 1 d U
O53 O 0.6445(7) 0.7484(7) 0.5056(5) 0.033(4) Uani 1 1 d U
O54 O 0.5524(7) 0.8324(7) 0.5055(6) 0.031(4) Uani 1 1 d .
O55 O 0.7818(9) 0.7988(9) 0.5108(7) 0.058(6) Uani 1 1 d .
O56 O 0.6895(8) 0.9222(10) 0.4341(7) 0.070(7) Uani 1 1 d .
O57 O 0.7712(8) 0.8561(9) 0.4364(6) 0.053(5) Uani 1 1 d .
O58 O 0.6317(7) 0.8081(8) 0.4342(6) 0.046(5) Uani 1 1 d .
O59 O 0.5399(8) 0.8694(9) 0.4125(6) 0.053(5) Uani 1 1 d .
O60 O 0.8343(9) 0.9749(9) 0.4218(6) 0.057(5) Uani 1 1 d .
O61 O 0.7091(10) 0.7288(9) 0.4158(7) 0.067(6) Uani 1 1 d .
O62 O 0.8322(7) 1.2269(7) 1.1277(6) 0.034(4) Uani 1 1 d .
O63 O 0.9297(7) 1.3195(7) 1.1778(5) 0.033(4) Uani 1 1 d .
O64 O 0.8374(6) 1.3289(7) 1.1148(5) 0.031(4) Uani 1 1 d U
O65 O 0.8025(7) 1.3005(7) 1.2008(6) 0.036(4) Uani 1 1 d .
O66 O 0.9232(8) 1.5426(7) 1.2560(7) 0.047(5) Uani 1 1 d .
O67 O 0.9704(7) 1.4577(7) 1.2338(6) 0.034(4) Uani 1 1 d .
O68 O 0.8782(7) 1.4679(7) 1.1701(6) 0.037(4) Uani 1 1 d U
O69 O 0.8421(7) 1.4379(7) 1.2569(6) 0.037(4) Uani 1 1 d .
O70 O 0.8459(8) 1.0884(8) 1.1930(6) 0.047(5) Uani 1 1 d .
O71 O 0.6801(6) 1.2050(7) 1.1516(5) 0.032(4) Uani 1 1 d U
O72 O 0.7183(7) 1.2349(7) 1.0553(5) 0.033(4) Uani 1 1 d .
O73 O 0.7526(7) 1.1114(7) 1.1297(5) 0.034(4) Uani 1 1 d U
O74 O 0.7900(7) 1.1445(7) 1.0351(5) 0.030(4) Uani 1 1 d U
O75 O 0.8006(7) 1.1909(7) 1.2252(6) 0.039(4) Uani 1 1 d U
O76 O 0.8809(7) 1.2597(8) 1.0332(6) 0.037(4) Uani 1 1 d .
O77 O 0.9732(7) 1.2496(7) 1.0968(5) 0.027(4) Uani 1 1 d .
O78 O 0.9314(8) 1.2139(8) 1.2048(6) 0.039(4) Uani 1 1 d .
O79 O 0.8872(7) 1.1416(7) 1.1081(6) 0.034(4) Uani 1 1 d .
O80 O 0.9218(8) 1.1521(7) 1.0085(6) 0.044(4) Uani 1 1 d .
O81 O 0.6959(7) 1.3147(6) 1.1371(5) 0.028(3) Uani 1 1 d .
O82 O 0.7060(7) 1.2510(8) 1.2539(6) 0.041(4) Uani 1 1 d .
O83 O 0.9034(7) 1.2913(7) 1.2763(5) 0.032(4) Uani 1 1 d U
O84 O 1.0496(7) 1.3020(8) 1.1916(6) 0.040(4) Uani 1 1 d .
O85 O 0.9805(7) 1.3569(8) 1.0851(6) 0.038(4) Uani 1 1 d .
O86 O 0.8008(7) 1.3279(8) 1.0202(6) 0.040(4) Uani 1 1 d .
O87 O 0.5952(9) 1.2605(8) 1.1974(6) 0.052(5) Uani 1 1 d .
O88 O 0.7881(7) 1.2311(8) 1.3298(5) 0.039(4) Uani 1 1 d U
O89 O 1.0291(7) 1.2670(8) 1.2876(6) 0.048(5) Uani 1 1 d .
O90 O 1.1040(8) 1.3299(8) 1.1014(7) 0.052(5) Uani 1 1 d .
O91 O 0.6576(7) 1.3125(8) 1.0291(6) 0.042(4) Uani 1 1 d .
O92 O 0.9299(8) 1.3474(9) 0.9812(6) 0.053(5) Uani 1 1 d .
O93 O 1.0605(8) 1.4095(9) 1.1727(6) 0.052(5) Uani 1 1 d .
O94 O 0.9104(7) 1.4274(9) 1.0679(6) 0.052(6) Uani 1 1 d .
O95 O 0.8111(8) 1.3443(10) 1.3116(6) 0.061(6) Uani 1 1 d .
O96 O 0.7641(7) 1.4074(8) 1.0954(6) 0.048(5) Uani 1 1 d .
O97 O 0.7063(8) 1.3573(9) 1.2381(6) 0.052(5) Uani 1 1 d .
O98 O 1.0210(7) 1.3774(8) 1.2750(6) 0.045(5) Uani 1 1 d .
O99 O 1.1598(8) 1.5214(9) 1.1771(7) 0.063(6) Uani 1 1 d .
O100 O 0.9853(9) 1.5446(9) 1.0596(8) 0.077(7) Uani 1 1 d .
O101 O 0.7345(8) 1.4506(7) 1.1899(6) 0.044(4) Uani 1 1 d .
O102 O 0.8589(9) 1.5167(8) 1.0969(7) 0.057(5) Uani 1 1 d U
O103 O 1.0197(8) 1.4915(8) 1.1365(6) 0.046(5) Uani 1 1 d .
O104 O 0.6523(9) 1.4488(9) 1.2743(7) 0.059(5) Uani 1 1 d U
O105 O 0.7630(10) 1.4409(9) 1.3310(8) 0.074(7) Uani 1 1 d .
O106 O 0.8437(8) 1.4237(10) 1.4084(7) 0.067(6) Uani 1 1 d .
O107 O 0.9414(8) 1.4284(8) 1.3332(6) 0.046(4) Uani 1 1 d .
O108 O 1.1030(7) 1.4910(8) 1.2681(6) 0.045(4) Uani 1 1 d U
O109 O 1.0851(8) 1.4592(9) 1.3632(6) 0.061(6) Uani 1 1 d .
O110 O 0.7804(9) 1.5286(9) 1.2795(7) 0.061(5) Uani 1 1 d .
O111 O 0.8181(9) 1.5596(9) 1.1911(9) 0.068(6) Uani 1 1 d .
O112 O 0.8938(9) 1.5161(9) 1.3564(7) 0.061(5) Uani 1 1 d .
O113 O 0.9697(9) 1.5783(8) 1.1601(8) 0.066(5) Uani 1 1 d U
O114 O 1.0185(9) 1.5299(12) 1.3327(6) 0.081(8) Uani 1 1 d .
O115 O 1.0634(8) 1.5694(9) 1.2264(6) 0.059(5) Uani 1 1 d U
O116 O 0.8009(9) 1.6432(11) 1.2735(8) 0.083(7) Uani 1 1 d .
O117 O 0.9029(11) 1.6186(11) 1.3380(9) 0.091(7) Uani 1 1 d U
O118 O 1.0269(9) 1.6406(10) 1.3079(9) 0.083(7) Uani 1 1 d .
O119 O 0.9386(10) 1.6499(9) 1.2436(8) 0.069(6) Uani 1 1 d U
O120 O 0.9969(10) 1.6304(9) 1.4099(8) 0.071(6) Uani 1 1 d U
O121 O 1.0706(10) 1.6918(10) 1.2228(9) 0.090(8) Uani 1 1 d .
O122 O 0.7159(10) 1.4998(9) 1.1087(8) 0.066(6) Uani 1 1 d U
Ni1 Ni 0.64033(14) 0.97008(15) 0.84557(11) 0.0323(7) Uani 1 1 d .
Ni2 Ni 0.72542(14) 1.16651(14) 1.08927(11) 0.0305(7) Uani 1 1 d .
Fe1 Fe 0.5000 1.0000 1.0000 0.0291(11) Uani 1 2 d S
P1 P 0.7187(3) 0.9352(3) 0.7344(2) 0.0197(12) Uani 1 1 d .
P2 P 0.7084(3) 0.8964(3) 0.5773(2) 0.0227(13) Uani 1 1 d .
P3 P 0.8513(3) 1.2958(3) 1.1555(2) 0.0208(12) Uani 1 1 d .
P4 P 0.9041(3) 1.4744(3) 1.2282(3) 0.0367(16) Uani 1 1 d .
O123 O 0.3563(10) 0.8961(9) 0.7891(8) 0.072(6) Uani 1 1 d .
C4 C 0.3219(14) 0.9283(14) 0.7595(10) 0.061(9) Uani 1 1 d .
C5 C 0.3737(16) 0.9829(19) 0.7504(13) 0.093(14) Uani 1 1 d .
N4 N 0.4044(10) 1.0213(10) 0.7954(8) 0.048(6) Uani 1 1 d .
C7 C 0.4489(12) 0.9961(12) 0.8228(10) 0.045(6) Uani 1 1 d U
C6 C 0.4021(11) 0.9417(12) 0.8360(10) 0.042(6) Uani 1 1 d .
O124 O 0.6719(10) 1.1966(9) 0.8686(7) 0.061(5) Uani 1 1 d .
C8 C 0.7373(12) 1.1836(11) 0.8702(9) 0.037(6) Uani 1 1 d U
C9 C 0.7614(13) 1.1834(13) 0.9242(9) 0.048(7) Uani 1 1 d .
N5 N 0.7043(10) 1.1384(10) 0.9436(7) 0.044(5) Uani 1 1 d .
C11 C 0.6369(11) 1.1538(11) 0.9439(9) 0.032(5) Uani 1 1 d U
C10 C 0.6190(14) 1.1498(15) 0.8831(13) 0.069(10) Uani 1 1 d .
O125 O 0.4619(10) 0.1978(10) 0.1403(8) 0.069(6) Uani 1 1 d .
C12 C 0.4761(13) 0.1651(13) 0.0909(10) 0.049(7) Uani 1 1 d U
C13 C 0.5286(13) 0.2116(13) 0.0630(11) 0.057(8) Uani 1 1 d .
N6 N 0.4909(12) 0.2540(12) 0.0556(9) 0.063(6) Uani 1 1 d U
C15 C 0.487(2) 0.292(2) 0.1049(17) 0.108(13) Uani 1 1 d U
C14 C 0.4349(13) 0.2497(13) 0.1352(10) 0.052(7) Uani 1 1 d U
N12 N 0.0473(10) 0.1769(10) 0.6061(8) 0.056(6) Uiso 1 1 d D
C36 C 0.0551(11) 0.1308(11) 0.5617(7) 0.050(7) Uiso 1 1 d D
C37 C -0.0126(11) 0.0988(11) 0.5238(9) 0.057(7) Uiso 1 1 d D
C38 C -0.0032(13) 0.1517(12) 0.6418(9) 0.079(8) Uiso 1 1 d DU
C39 C -0.0165(13) 0.1942(15) 0.6902(12) 0.101(8) Uiso 1 1 d DU
C40 C 0.0239(14) 0.2242(14) 0.5917(16) 0.111(13) Uiso 1 1 d D
C41 C 0.0746(18) 0.2629(19) 0.5583(13) 0.130(15) Uiso 1 1 d D
O131 O -0.0074(10) 0.1371(10) 0.4850(8) 0.084(6) Uiso 1 1 d D
O132 O 0.0573(12) 0.2291(11) 0.7188(8) 0.106(7) Uiso 1 1 d DU
O133 O 0.1393(14) 0.2955(15) 0.5944(14) 0.167(13) Uiso 1 1 d D
O126 O 0.6632(11) 1.1000(10) 0.3685(8) 0.079(6) Uiso 1 1 d .
C16 C 0.7150(16) 1.1364(16) 0.4137(13) 0.074(9) Uiso 1 1 d .
C17 C 0.7345(15) 1.1010(15) 0.4489(12) 0.066(8) Uiso 1 1 d .
N7 N 0.6698(12) 1.0537(12) 0.4596(9) 0.063(6) Uiso 1 1 d .
C19 C 0.6195(15) 1.0206(15) 0.4163(12) 0.067(8) Uiso 1 1 d .
C18 C 0.5988(16) 1.0635(16) 0.3870(13) 0.078(10) Uiso 1 1 d .
O127 O 0.7989(13) 0.4363(13) 0.9783(11) 0.123(9) Uiso 1 1 d D
C20 C 0.8554(13) 0.4639(14) 0.9479(12) 0.076(9) Uiso 1 1 d D
C21 C 0.8776(16) 0.5357(15) 0.9665(15) 0.117(14) Uiso 1 1 d D
N8 N 0.8141(17) 0.5552(16) 0.9633(14) 0.128(12) Uiso 1 1 d D
C23 C 0.7568(18) 0.5264(19) 0.9918(19) 0.17(2) Uiso 1 1 d D
C22 C 0.7383(15) 0.4560(18) 0.9797(16) 0.115(14) Uiso 1 1 d D
O128 O 0.8263(11) 0.9590(10) 0.0325(9) 0.094(7) Uiso 1 1 d D
C24 C 0.8132(15) 0.9990(16) 0.0007(11) 0.092(11) Uiso 1 1 d D
C25 C 0.7347(15) 0.9900(16) -0.0003(10) 0.085(10) Uiso 1 1 d D
N9 N 0.7114(13) 0.9964(12) 0.0521(10) 0.085(8) Uiso 1 1 d D
C27 C 0.7309(14) 0.9613(16) 0.0853(11) 0.081(10) Uiso 1 1 d D
C26 C 0.8101(14) 0.9733(15) 0.0866(9) 0.080(10) Uiso 1 1 d D
O129 O 0.1351(13) 0.8795(13) 0.6468(10) 0.118(9) Uiso 1 1 d D
C28 C 0.1465(18) 0.9439(13) 0.6617(16) 0.132(16) Uiso 1 1 d D
C29 C 0.0758(18) 0.9501(16) 0.6456(17) 0.134(16) Uiso 1 1 d D
N10 N 0.0256(16) 0.9162(13) 0.6778(12) 0.117(11) Uiso 1 1 d D
C31 C 0.0129(13) 0.8500(12) 0.6668(12) 0.072(9) Uiso 1 1 d D
C30 C 0.0842(14) 0.8391(14) 0.6724(15) 0.107(13) Uiso 1 1 d D
N13 N 0.2639(15) 0.7587(14) 0.3219(11) 0.027(8) Uiso 0.50 1 d PD
C42 C 0.3092(14) 0.8189(14) 0.3471(14) 0.022(9) Uiso 0.50 1 d PD
C43 C 0.3865(17) 0.829(2) 0.339(2) 0.047(13) Uiso 0.50 1 d PD
C44 C 0.263(2) 0.7448(17) 0.2661(12) 0.041(12) Uiso 0.50 1 d PD
C45 C 0.236(2) 0.6759(19) 0.245(2) 0.072(18) Uiso 0.50 1 d PD
C46 C 0.1926(18) 0.744(2) 0.3361(16) 0.053(14) Uiso 0.50 1 d PD
C47 C 0.179(3) 0.739(3) 0.3924(16) 0.068(17) Uiso 0.50 1 d PD
O134 O 0.401(2) 0.779(2) 0.360(2) 0.110(16) Uiso 0.50 1 d PD
O135 O 0.285(2) 0.6532(19) 0.273(2) 0.109(16) Uiso 0.50 1 d PD
O136 O 0.220(3) 0.697(2) 0.4024(19) 0.123(18) Uiso 0.50 1 d PD
O130 O 0.3868(18) 0.7023(18) 0.6721(12) 0.175(14) Uiso 1 1 d D
C32 C 0.361(2) 0.7359(18) 0.6422(16) 0.144(17) Uiso 1 1 d D
C33 C 0.3223(18) 0.6821(16) 0.5975(14) 0.100(12) Uiso 1 1 d D
N11 N 0.3663(18) 0.6464(17) 0.5741(11) 0.134(13) Uiso 1 1 d D
C35 C 0.4001(17) 0.6209(17) 0.6079(14) 0.101(12) Uiso 1 1 d D
C34 C 0.437(2) 0.6736(18) 0.6550(16) 0.136(16) Uiso 1 1 d D
O137 O 0.0609(17) 0.0945(15) 0.0581(11) 0.070(7) Uiso 0.50 1 d PDU
C48 C 0.078(3) 0.1588(17) 0.0670(16) 0.073(7) Uiso 0.50 1 d PDU
C49 C 0.100(2) 0.1921(14) 0.1237(16) 0.075(7) Uiso 0.50 1 d PDU
N14 N 0.041(2) 0.1607(19) 0.1487(18) 0.072(7) Uiso 0.50 1 d PDU
C51 C 0.024(3) 0.0949(18) 0.1448(14) 0.068(7) Uiso 0.50 1 d PDU
C50 C 0.010(2) 0.0603(17) 0.0862(16) 0.075(7) Uiso 0.50 1 d PDU
O138 O 0.718(2) 0.6197(19) 0.4810(16) 0.097(9) Uiso 0.50 1 d PDU
C52 C 0.673(3) 0.565(3) 0.495(2) 0.096(9) Uiso 0.50 1 d PDU
C53 C 0.727(3) 0.534(3) 0.498(2) 0.096(9) Uiso 0.50 1 d PDU
N15 N 0.742(3) 0.518(2) 0.443(2) 0.100(9) Uiso 0.50 1 d PDU
C55 C 0.767(3) 0.569(3) 0.417(2) 0.097(9) Uiso 0.50 1 d PDU
C54 C 0.727(3) 0.614(3) 0.4248(19) 0.095(9) Uiso 0.50 1 d PDU
O1W O 0.5874(10) 0.1225(10) 0.5172(8) 0.079(6) Uiso 1 1 d .
O2W O 0.4383(14) 0.1845(14) 0.9165(12) 0.096(9) Uiso 0.80 1 d P
O3W O 0.7079(18) 0.7022(18) 0.3052(15) 0.114(12) Uiso 0.70 1 d P
O4W O 0.9276(18) 0.0269(18) 0.2153(15) 0.115(12) Uiso 0.70 1 d P
O5W O 0.5530(18) 0.2877(18) 0.9489(15) 0.115(12) Uiso 0.70 1 d P
O6W O 0.494(2) 0.680(2) 0.4358(17) 0.142(15) Uiso 0.70 1 d P
O7W O 0.185(2) 0.217(2) 0.6605(17) 0.083(13) Uiso 0.50 1 d P
O8W O 0.545(2) 0.903(2) 0.3164(17) 0.079(12) Uiso 0.50 1 d P
O9W O 0.6879(19) 0.9177(19) 0.3233(16) 0.072(11) Uiso 0.50 1 d P
O10W O 0.590(2) 0.406(2) 0.056(2) 0.108(16) Uiso 0.50 1 d P
O11W O 0.037(2) 0.660(2) 0.5891(19) 0.071(14) Uiso 0.40 1 d P
O12W O 0.8721(17) 0.3253(17) 0.8771(14) 0.107(11) Uiso 0.70 1 d P
O13W O 0.445(3) 0.148(3) 0.811(2) 0.112(17) Uiso 0.50 1 d P
O16W O 0.741(2) 0.342(2) 0.8988(19) 0.103(15) Uiso 0.50 1 d P
O14W O 0.516(3) 0.535(3) 0.551(2) 0.081(16) Uiso 0.40 1 d P
O15W O 0.583(3) 0.229(3) 0.794(2) 0.095(18) Uiso 0.40 1 d P
W1 W 0.61487(4) 1.02787(5) 0.73297(3) 0.0283(2) Uani 1 1 d .
W2 W 0.53582(4) 0.86784(5) 0.72835(3) 0.0292(2) Uani 1 1 d .
W3 W 0.68017(5) 1.27198(5) 1.19031(4) 0.0322(2) Uani 1 1 d .
W4 W 0.78183(5) 1.05463(5) 0.58577(4) 0.0313(2) Uani 1 1 d .
W5 W 0.63672(5) 0.77840(5) 0.72420(4) 0.0347(2) Uani 1 1 d .
W6 W 0.90198(5) 0.99661(5) 0.73497(4) 0.0345(3) Uani 1 1 d .
W7 W 0.52503(5) 0.82838(5) 0.57863(4) 0.0343(2) Uani 1 1 d .
W8 W 0.80149(5) 1.26388(5) 1.27665(4) 0.0338(2) Uani 1 1 d .
W9 W 0.89254(5) 0.95828(5) 0.58769(4) 0.0326(2) Uani 1 1 d .
W10 W 0.98180(5) 1.28823(5) 1.24275(4) 0.0348(2) Uani 1 1 d .
W11 W 0.81860(5) 0.80850(5) 0.58292(4) 0.0375(3) Uani 1 1 d .
W12 W 0.89765(5) 1.34243(5) 1.04032(4) 0.0364(3) Uani 1 1 d .
W13 W 0.79076(4) 1.08977(5) 0.73294(4) 0.0301(2) Uani 1 1 d .
W14 W 0.83695(5) 1.14834(5) 1.16880(4) 0.0329(2) Uani 1 1 d .
W15 W 0.60645(5) 0.99346(5) 0.58358(4) 0.0316(2) Uani 1 1 d .
W16 W 0.62561(5) 0.73999(5) 0.57703(4) 0.0380(3) Uani 1 1 d .
W17 W 0.88263(5) 1.18597(5) 1.05518(4) 0.0335(2) Uani 1 1 d .
W18 W 0.73685(5) 0.88443(5) 0.84921(4) 0.0351(3) Uani 1 1 d .
W19 W 0.78329(5) 0.93932(5) 0.46552(4) 0.0375(3) Uani 1 1 d .
W20 W 0.72888(5) 1.31187(5) 1.06846(4) 0.0341(3) Uani 1 1 d .
W21 W 0.60426(5) 0.87726(5) 0.46213(4) 0.0403(3) Uani 1 1 d .
W22 W 0.82835(5) 0.84652(5) 0.73058(4) 0.0386(3) Uani 1 1 d .
W23 W 0.77910(5) 1.48171(6) 1.13554(5) 0.0491(3) Uani 1 1 d U
W24 W 1.02784(5) 1.32646(5) 1.12975(4) 0.0358(3) Uani 1 1 d .
W25 W 1.07786(5) 1.49361(5) 1.19717(5) 0.0449(3) Uani 1 1 d .
W26 W 0.81010(5) 1.03410(5) 0.85320(4) 0.0344(3) Uani 1 1 d .
W27 W 0.70727(6) 0.78838(5) 0.46107(4) 0.0444(3) Uani 1 1 d .
W28 W 0.94647(5) 1.50943(5) 1.10670(5) 0.0489(3) Uani 1 1 d .
W29 W 0.72856(5) 1.44011(5) 1.26047(5) 0.0470(3) Uani 1 1 d U
W30 W 1.03128(5) 1.45525(6) 1.30994(4) 0.0457(3) Uani 1 1 d .
W31 W 0.84943(5) 1.43056(6) 1.34448(4) 0.0470(3) Uani 1 1 d .
W32 W 1.01279(6) 1.62535(6) 1.23217(6) 0.0640(4) Uani 1 1 d U
W33 W 0.84331(7) 1.59852(6) 1.26181(6) 0.0672(4) Uani 1 1 d .
W34 W 0.96722(6) 1.58761(6) 1.34648(6) 0.0640(4) Uani 1 1 d .

loop_
_atom_site_aniso_label
_atom_site_aniso_U_11
_atom_site_aniso_U_22
_atom_site_aniso_U_33
_atom_site_aniso_U_23
_atom_site_aniso_U_13
_atom_site_aniso_U_12
C1 0.030(8) 0.019(8) 0.024(8) 0.010(7) 0.005(7) 0.011(7)
C2 0.039(9) 0.035(9) 0.024(8) 0.020(8) 0.014(7) 0.009(7)
C3 0.020(12) 0.042(16) 0.023(12) -0.005(12) 0.004(9) 0.012(11)
N1 0.032(8) 0.045(9) 0.029(8) 0.017(7) 0.004(6) -0.002(7)
N2 0.040(12) 0.027(12) 0.039(12) 0.011(11) 0.016(10) 0.007(10)
N3 0.071(17) 0.068(19) 0.081(19) 0.038(17) 0.002(14) 0.040(15)
O1 0.018(7) 0.036(10) 0.033(9) 0.016(8) 0.011(6) 0.006(7)
O2 0.050(10) 0.020(9) 0.026(9) 0.008(8) -0.002(7) 0.003(8)
O3 0.022(8) 0.025(9) 0.035(9) 0.007(8) 0.017(7) 0.015(7)
O4 0.039(9) 0.043(11) 0.025(9) 0.018(9) 0.016(7) 0.007(8)
O5 0.032(7) 0.031(7) 0.025(6) 0.020(6) 0.013(5) 0.010(6)
O6 0.030(6) 0.035(7) 0.016(6) 0.009(6) 0.011(5) 0.014(6)
O7 0.037(9) 0.030(10) 0.037(9) 0.013(9) 0.017(7) 0.008(8)
O8 0.032(9) 0.047(11) 0.037(10) 0.030(10) -0.002(7) 0.005(8)
O9 0.047(9) 0.016(8) 0.023(8) 0.000(7) 0.006(7) 0.010(7)
O10 0.035(9) 0.071(13) 0.007(7) 0.005(9) -0.003(6) 0.011(9)
O11 0.044(9) 0.034(10) 0.025(9) 0.008(8) -0.004(7) 0.000(8)
O12 0.038(9) 0.041(11) 0.021(8) 0.015(8) 0.003(7) 0.007(8)
O13 0.036(9) 0.042(11) 0.028(9) 0.024(9) 0.011(7) 0.010(8)
O14 0.043(7) 0.039(8) 0.026(7) 0.018(6) -0.011(5) 0.011(6)
O15 0.063(10) 0.029(10) 0.023(8) 0.017(8) 0.029(8) 0.024(8)
O16 0.047(10) 0.059(13) 0.035(10) 0.018(10) 0.011(8) 0.035(9)
O17 0.022(8) 0.043(10) 0.024(8) 0.014(8) 0.003(6) 0.016(7)
O18 0.030(8) 0.028(9) 0.019(8) 0.011(8) 0.003(6) 0.000(7)
O19 0.032(7) 0.019(7) 0.029(7) 0.006(6) -0.008(5) -0.011(5)
O20 0.067(10) 0.020(9) 0.020(8) 0.012(8) 0.024(8) 0.019(8)
O21 0.038(9) 0.073(13) 0.023(8) 0.026(10) 0.016(7) 0.030(9)
O22 0.053(10) 0.038(10) 0.027(9) 0.019(9) 0.018(8) 0.018(8)
O23 0.035(8) 0.030(10) 0.031(9) 0.019(8) 0.018(7) 0.004(7)
O24 0.080(13) 0.031(11) 0.044(11) -0.008(9) 0.000(9) 0.035(10)
O25 0.034(10) 0.118(19) 0.033(10) 0.003(12) 0.023(8) 0.016(11)
O26 0.034(9) 0.091(16) 0.046(11) 0.027(12) 0.021(8) 0.033(10)
O27 0.055(11) 0.058(13) 0.022(9) 0.005(10) 0.010(8) 0.007(10)
O28 0.066(12) 0.070(14) 0.036(10) 0.035(11) 0.002(9) 0.016(10)
O29 0.045(10) 0.080(14) 0.032(9) 0.031(10) 0.004(8) 0.031(10)
O30 0.059(11) 0.064(13) 0.034(10) 0.020(10) 0.015(8) 0.046(10)
O31 0.043(9) 0.043(11) 0.024(8) 0.005(9) 0.006(7) 0.002(8)
O32 0.028(8) 0.035(10) 0.033(9) 0.020(9) 0.007(7) 0.004(7)
O33 0.018(8) 0.043(11) 0.051(10) 0.015(9) 0.016(7) 0.016(8)
O34 0.027(8) 0.028(9) 0.017(7) 0.006(7) 0.008(6) 0.016(7)
O35 0.047(10) 0.065(13) 0.029(9) 0.024(10) 0.013(8) 0.021(9)
O36 0.034(8) 0.039(10) 0.024(8) 0.018(8) 0.016(7) 0.026(8)
O37 0.026(8) 0.042(11) 0.042(10) -0.001(9) 0.011(7) 0.010(8)
O38 0.036(9) 0.027(9) 0.040(9) 0.023(9) -0.005(7) 0.003(7)
O39 0.029(8) 0.039(10) 0.032(9) 0.005(9) 0.005(7) 0.016(8)
O40 0.026(9) 0.121(19) 0.041(11) 0.040(13) 0.018(8) 0.007(10)
O41 0.054(10) 0.047(12) 0.037(10) 0.026(10) 0.028(8) 0.021(9)
O42 0.039(9) 0.058(12) 0.022(8) 0.009(9) 0.010(7) 0.019(9)
O43 0.073(12) 0.083(15) 0.043(11) 0.049(12) 0.038(9) 0.051(11)
O44 0.053(11) 0.070(15) 0.070(14) 0.039(13) -0.003(10) 0.013(10)
O45 0.072(12) 0.055(14) 0.031(10) -0.007(10) 0.015(9) 0.013(11)
O46 0.040(10) 0.052(12) 0.059(12) 0.022(11) 0.023(9) 0.026(9)
O47 0.020(8) 0.103(18) 0.046(11) 0.048(13) -0.006(8) -0.024(9)
O48 0.023(8) 0.041(11) 0.040(10) 0.012(9) 0.003(7) -0.002(8)
O49 0.029(9) 0.064(13) 0.029(9) 0.014(10) -0.008(7) 0.008(9)
O50 0.042(9) 0.039(11) 0.040(10) 0.012(9) 0.034(8) 0.009(8)
O51 0.025(8) 0.049(12) 0.031(9) 0.019(9) -0.003(7) -0.004(8)
O52 0.046(7) 0.046(8) 0.026(7) 0.021(7) 0.000(6) 0.009(6)
O53 0.042(7) 0.027(7) 0.024(7) -0.001(6) -0.003(6) 0.007(6)
O54 0.028(8) 0.021(9) 0.034(9) 0.006(8) 0.016(7) -0.005(7)
O55 0.059(11) 0.086(16) 0.055(12) 0.047(13) 0.041(10) 0.037(11)
O56 0.038(10) 0.121(19) 0.078(14) 0.078(15) 0.024(9) 0.027(11)
O57 0.054(11) 0.081(16) 0.024(9) 0.024(11) 0.018(8) 0.014(10)
O58 0.027(9) 0.054(13) 0.048(11) 0.023(10) -0.006(8) -0.007(8)
O59 0.049(10) 0.071(14) 0.026(9) 0.016(10) 0.000(8) -0.001(10)
O60 0.081(13) 0.064(14) 0.029(10) 0.025(11) 0.018(9) 0.017(11)
O61 0.085(14) 0.043(13) 0.048(12) -0.011(11) 0.014(10) 0.000(11)
O62 0.020(8) 0.033(10) 0.045(10) 0.015(9) -0.007(7) 0.002(7)
O63 0.028(8) 0.055(12) 0.021(8) 0.019(9) -0.002(6) 0.016(8)
O64 0.017(6) 0.044(8) 0.033(7) 0.019(6) 0.015(5) 0.005(6)
O65 0.029(8) 0.051(11) 0.034(9) 0.031(9) 0.010(7) 0.007(8)
O66 0.038(9) 0.019(9) 0.066(12) 0.000(10) 0.022(9) -0.008(8)
O67 0.023(8) 0.029(10) 0.033(9) -0.010(8) -0.001(7) -0.005(7)
O68 0.031(7) 0.029(7) 0.049(8) 0.018(7) 0.011(6) 0.000(6)
O69 0.031(9) 0.040(11) 0.032(9) 0.003(9) -0.009(7) 0.006(8)
O70 0.046(10) 0.045(12) 0.040(10) 0.024(10) -0.021(8) -0.007(9)
O71 0.018(6) 0.045(8) 0.026(7) 0.012(6) -0.006(5) -0.002(6)
O72 0.024(8) 0.042(11) 0.025(8) 0.015(8) -0.007(6) -0.007(7)
O73 0.033(7) 0.027(7) 0.029(7) 0.019(6) -0.008(5) -0.013(6)
O74 0.024(6) 0.029(7) 0.022(6) 0.004(6) -0.001(5) -0.009(5)
O75 0.022(6) 0.037(8) 0.048(7) 0.026(7) -0.007(6) -0.012(6)
O76 0.031(9) 0.048(11) 0.028(9) 0.006(9) -0.006(7) 0.010(8)
O77 0.043(9) 0.031(9) 0.016(8) 0.009(8) 0.016(7) 0.020(8)
O78 0.045(10) 0.047(11) 0.037(10) 0.017(9) 0.021(8) 0.027(9)
O79 0.035(9) 0.033(10) 0.036(9) 0.006(8) -0.001(7) 0.018(8)
O80 0.040(9) 0.035(11) 0.044(10) 0.006(9) -0.015(8) -0.002(8)
O81 0.028(8) 0.020(9) 0.028(8) -0.002(8) 0.008(7) 0.001(7)
O82 0.033(9) 0.063(13) 0.032(9) 0.026(10) 0.011(7) 0.012(9)
O83 0.031(6) 0.043(7) 0.026(6) 0.018(5) -0.010(5) 0.010(5)
O84 0.033(9) 0.057(12) 0.035(9) 0.012(10) 0.006(7) 0.020(9)
O85 0.023(8) 0.060(12) 0.029(9) 0.025(9) 0.002(7) 0.001(8)
O86 0.030(8) 0.065(13) 0.031(9) 0.034(10) -0.003(7) 0.012(8)
O87 0.083(13) 0.069(14) 0.015(8) 0.017(10) 0.004(8) 0.036(11)
O88 0.045(9) 0.050(10) 0.009(7) -0.002(7) -0.002(6) 0.004(8)
O89 0.035(9) 0.066(14) 0.043(10) 0.030(11) -0.012(8) 0.005(9)
O90 0.030(9) 0.064(14) 0.055(12) 0.017(11) 0.008(8) 0.005(9)
O91 0.039(9) 0.056(12) 0.038(10) 0.025(10) 0.017(8) 0.017(9)
O92 0.044(10) 0.070(14) 0.039(10) 0.033(11) 0.012(8) -0.001(9)
O93 0.046(10) 0.099(17) 0.033(10) 0.035(12) 0.031(8) 0.041(11)
O94 0.034(9) 0.103(17) 0.043(10) 0.051(12) 0.018(8) 0.034(10)
O95 0.034(9) 0.13(2) 0.043(11) 0.049(13) 0.014(8) 0.031(11)
O96 0.024(8) 0.082(15) 0.062(12) 0.054(12) 0.019(8) 0.027(9)
O97 0.038(10) 0.082(15) 0.048(11) 0.043(12) 0.016(8) 0.016(10)
O98 0.032(9) 0.079(15) 0.028(9) 0.031(10) 0.013(7) 0.012(9)
O99 0.048(11) 0.068(15) 0.057(12) 0.027(12) 0.006(9) -0.008(10)
O100 0.057(12) 0.062(15) 0.092(16) 0.038(14) 0.009(11) -0.018(11)
O101 0.042(10) 0.027(10) 0.055(11) 0.005(9) 0.000(8) 0.006(8)
O102 0.068(8) 0.035(8) 0.061(8) 0.029(7) 0.022(7) -0.002(6)
O103 0.054(10) 0.043(12) 0.053(11) 0.030(10) 0.019(9) 0.020(9)
O104 0.083(11) 0.063(13) 0.056(12) 0.020(11) 0.001(10) 0.053(11)
O105 0.086(14) 0.066(15) 0.075(14) 0.022(13) 0.065(12) 0.023(12)
O106 0.042(11) 0.077(16) 0.053(12) -0.001(12) 0.002(9) -0.008(10)
O107 0.034(9) 0.042(11) 0.043(10) -0.004(10) -0.001(8) -0.004(8)
O108 0.029(7) 0.042(8) 0.047(8) 0.001(7) 0.000(6) -0.005(6)
O109 0.044(10) 0.081(16) 0.031(10) 0.017(11) -0.012(8) -0.014(10)
O110 0.062(12) 0.064(14) 0.051(12) -0.015(11) 0.010(10) 0.032(11)
O111 0.057(12) 0.046(13) 0.106(17) 0.019(14) 0.039(12) 0.023(10)
O112 0.059(12) 0.053(13) 0.066(13) 0.003(12) 0.008(10) 0.018(10)
O113 0.064(12) 0.033(11) 0.105(11) 0.037(9) 0.006(10) 0.007(9)
O114 0.060(12) 0.16(2) 0.021(10) 0.019(14) -0.002(9) 0.030(14)
O115 0.044(10) 0.089(16) 0.033(10) 0.005(11) -0.010(8) 0.018(10)
O116 0.047(12) 0.096(19) 0.062(14) 0.009(14) 0.007(10) -0.026(12)
O117 0.079(10) 0.088(11) 0.089(10) 0.003(8) 0.041(8) 0.013(8)
O118 0.044(11) 0.075(17) 0.117(19) 0.011(16) 0.036(12) 0.011(11)
O119 0.079(9) 0.054(9) 0.071(9) 0.034(8) 0.012(7) 0.005(7)
O120 0.069(11) 0.047(11) 0.088(13) -0.020(10) 0.021(10) 0.029(9)
O121 0.066(14) 0.071(17) 0.12(2) 0.040(17) -0.003(13) -0.004(12)
O122 0.087(13) 0.047(13) 0.082(15) 0.020(12) 0.028(11) 0.043(11)
Ni1 0.0319(16) 0.048(2) 0.0223(15) 0.0191(16) 0.0092(13) 0.0138(15)
Ni2 0.0268(15) 0.0358(19) 0.0249(15) 0.0119(15) -0.0010(12) 0.0025(14)
Fe1 0.025(2) 0.043(3) 0.021(2) 0.015(2) 0.0073(19) 0.008(2)
P1 0.017(3) 0.029(3) 0.016(3) 0.008(3) 0.008(2) 0.009(3)
P2 0.027(3) 0.030(4) 0.016(3) 0.009(3) 0.009(2) 0.013(3)
P3 0.018(3) 0.024(3) 0.022(3) 0.011(3) 0.007(2) 0.006(3)
P4 0.030(3) 0.024(4) 0.051(4) 0.007(4) 0.012(3) 0.003(3)
O123 0.074(13) 0.049(14) 0.074(15) 0.021(13) 0.004(11) -0.007(11)
C4 0.08(2) 0.06(2) 0.038(16) 0.024(16) -0.028(14) 0.004(17)
C5 0.08(2) 0.13(4) 0.06(2) 0.07(3) -0.017(18) 0.00(2)
N4 0.052(13) 0.034(14) 0.046(14) 0.015(13) 0.001(11) -0.006(11)
C7 0.045(10) 0.046(10) 0.046(10) 0.025(8) 0.000(8) 0.011(8)
C6 0.032(14) 0.036(16) 0.046(16) 0.010(14) -0.014(12) -0.003(12)
O124 0.090(14) 0.063(15) 0.042(11) 0.023(11) 0.006(10) 0.036(12)
C8 0.039(9) 0.041(10) 0.026(9) 0.007(8) 0.012(7) 0.009(7)
C9 0.048(16) 0.07(2) 0.017(12) 0.001(14) -0.004(11) 0.016(15)
N5 0.061(14) 0.048(15) 0.025(11) 0.011(11) 0.010(10) 0.020(12)
C11 0.025(8) 0.042(10) 0.033(9) 0.007(8) 0.008(7) 0.017(7)
C10 0.044(17) 0.07(2) 0.09(2) 0.04(2) -0.014(16) -0.001(16)
O125 0.076(14) 0.077(16) 0.066(14) 0.012(13) 0.017(11) 0.046(13)
C12 0.051(10) 0.049(11) 0.042(10) 0.002(8) 0.009(8) 0.016(8)
C13 0.045(16) 0.06(2) 0.058(19) -0.001(17) 0.028(14) 0.010(15)
N6 0.071(10) 0.069(10) 0.053(9) 0.035(8) 0.015(8) 0.015(8)
C15 0.111(15) 0.104(15) 0.111(15) 0.032(10) 0.016(9) 0.033(10)
C14 0.052(10) 0.060(11) 0.053(10) 0.026(9) 0.018(8) 0.022(8)
W1 0.0253(5) 0.0363(6) 0.0259(5) 0.0144(5) 0.0083(4) 0.0088(4)
W2 0.0272(5) 0.0351(6) 0.0242(5) 0.0124(5) 0.0082(4) 0.0048(4)
W3 0.0262(5) 0.0395(7) 0.0293(5) 0.0143(5) 0.0055(4) 0.0047(5)
W4 0.0312(5) 0.0378(6) 0.0278(5) 0.0178(5) 0.0091(4) 0.0085(5)
W5 0.0410(6) 0.0356(6) 0.0309(5) 0.0168(5) 0.0112(4) 0.0114(5)
W6 0.0254(5) 0.0520(7) 0.0287(5) 0.0152(6) 0.0065(4) 0.0125(5)
W7 0.0320(5) 0.0413(7) 0.0253(5) 0.0119(5) 0.0034(4) 0.0039(5)
W8 0.0314(5) 0.0418(7) 0.0241(5) 0.0124(5) 0.0043(4) 0.0037(5)
W9 0.0299(5) 0.0440(7) 0.0277(5) 0.0153(5) 0.0112(4) 0.0124(5)
W10 0.0285(5) 0.0442(7) 0.0300(5) 0.0122(5) -0.0010(4) 0.0081(5)
W11 0.0426(6) 0.0417(7) 0.0368(6) 0.0171(6) 0.0175(5) 0.0196(5)
W12 0.0299(5) 0.0485(7) 0.0335(6) 0.0239(6) 0.0073(4) 0.0073(5)
W13 0.0260(5) 0.0360(6) 0.0270(5) 0.0134(5) 0.0075(4) 0.0047(4)
W14 0.0338(5) 0.0361(6) 0.0289(5) 0.0139(5) -0.0013(4) 0.0083(5)
W15 0.0294(5) 0.0423(7) 0.0263(5) 0.0171(5) 0.0042(4) 0.0105(5)
W16 0.0464(6) 0.0337(6) 0.0311(6) 0.0096(5) 0.0099(5) 0.0080(5)
W17 0.0323(5) 0.0427(7) 0.0256(5) 0.0111(5) 0.0026(4) 0.0107(5)
W18 0.0343(5) 0.0522(7) 0.0268(5) 0.0220(6) 0.0089(4) 0.0167(5)
W19 0.0408(6) 0.0505(7) 0.0238(5) 0.0175(6) 0.0111(4) 0.0127(5)
W20 0.0279(5) 0.0429(7) 0.0343(6) 0.0221(6) 0.0045(4) 0.0071(5)
W21 0.0405(6) 0.0524(8) 0.0243(5) 0.0145(6) 0.0027(4) 0.0074(5)
W22 0.0393(6) 0.0533(7) 0.0369(6) 0.0236(6) 0.0137(5) 0.0252(5)
W23 0.0411(6) 0.0434(7) 0.0701(8) 0.0275(7) 0.0121(6) 0.0143(6)
W24 0.0252(5) 0.0476(7) 0.0343(6) 0.0143(6) 0.0060(4) 0.0087(5)
W25 0.0309(6) 0.0417(7) 0.0547(7) 0.0130(6) 0.0075(5) 0.0008(5)
W26 0.0292(5) 0.0490(7) 0.0231(5) 0.0133(5) 0.0031(4) 0.0074(5)
W27 0.0580(7) 0.0461(7) 0.0266(6) 0.0085(6) 0.0128(5) 0.0136(6)
W28 0.0394(6) 0.0435(8) 0.0668(8) 0.0311(7) 0.0132(6) 0.0057(6)
W29 0.0386(6) 0.0436(7) 0.0569(7) 0.0088(7) 0.0152(5) 0.0125(5)
W30 0.0359(6) 0.0482(8) 0.0410(6) 0.0029(6) 0.0012(5) 0.0030(6)
W31 0.0417(6) 0.0493(8) 0.0381(6) 0.0008(6) 0.0090(5) 0.0051(6)
W32 0.0507(7) 0.0349(7) 0.0964(11) 0.0142(8) 0.0136(7) 0.0015(6)
W33 0.0555(8) 0.0391(8) 0.1032(12) 0.0106(9) 0.0186(8) 0.0142(7)
W34 0.0536(8) 0.0432(8) 0.0757(9) -0.0067(8) 0.0097(7) 0.0033(6)

loop_
_atom_type_symbol
_atom_type_description
_atom_type_scat_dispersion_real
_atom_type_scat_dispersion_imag
_atom_type_scat_source
C C 0.0033 0.0016 'International Tables Vol C Tables 4.2.6.8 and 6.1.1.4'
H H 0.0000 0.0000 'International Tables Vol C Tables 4.2.6.8 and 6.1.1.4'
N N 0.0061 0.0033 'International Tables Vol C Tables 4.2.6.8 and 6.1.1.4'
O O 0.0106 0.0060 'International Tables Vol C Tables 4.2.6.8 and 6.1.1.4'
W W -0.8490 6.8722 'International Tables Vol C Tables 4.2.6.8 and 6.1.1.4'
Ni Ni 0.3393 1.1124 'International Tables Vol C Tables 4.2.6.8 and 6.1.1.4'
Fe Fe 0.3463 0.8444 'International Tables Vol C Tables 4.2.6.8 and 6.1.1.4'
P P 0.1023 0.0942 'International Tables Vol C Tables 4.2.6.8 and 6.1.1.4'

loop_
_geom_angle_atom_site_label_1
_geom_angle_atom_site_label_2
_geom_angle_atom_site_label_3
_geom_angle
_geom_angle_site_symmetry_1
_geom_angle_site_symmetry_3
N1 C1 Fe1 177.2(18) . .
N2 C2 Fe1 179(2) . .
N3 C3 Fe1 176(2) . .
C1 N1 Ni1 170.9(17) . .
C2 N2 Ni2 177.0(18) . .
P1 O1 W22 127.2(7) . .
P1 O1 W6 127.0(9) . .
W22 O1 W6 91.2(4) . .
P1 O2 Ni1 126.1(8) . .
P1 O2 W18 126.7(9) . .
Ni1 O2 W18 89.1(4) . .
P1 O2 W26 124.7(7) . .
Ni1 O2 W26 88.6(5) . .
W18 O2 W26 89.8(5) . .
P1 O3 W2 129.2(8) . .
P1 O3 W5 127.7(7) . .
W2 O3 W5 91.7(4) . .
P1 O4 W1 128.4(7) . .
P1 O4 W13 126.6(8) . .
W1 O4 W13 91.8(6) . .
P2 O5 W21 124.5(7) . .
P2 O5 W19 124.1(8) . .
W21 O5 W19 92.7(4) . .
P2 O5 W27 123.6(7) . .
W21 O5 W27 91.8(5) . .
W19 O5 W27 90.5(4) . .
P2 O6 W7 128.5(7) . .
P2 O6 W16 128.7(7) . .
W7 O6 W16 91.8(5) . .
P2 O7 W9 128.5(7) . .
P2 O7 W11 126.6(9) . .
W9 O7 W11 91.4(5) . .
P2 O8 W15 130.7(9) . .
P2 O8 W4 128.0(8) . .
W15 O8 W4 90.6(5) . .
W22 O9 W5 146.6(8) . .
W22 O10 W6 123.4(7) . .
W26 O11 Ni1 114.8(8) . .
W1 O12 Ni1 145.0(9) . .
W2 O13 Ni1 142.9(7) . .
W18 O14 Ni1 116.6(7) . .
W18 O15 W5 153.2(7) . .
W22 O16 W18 152.8(9) . .
W6 O17 W26 151.5(7) . .
W13 O18 W26 155.1(9) . .
W6 O19 W13 146.2(7) . .
W13 O20 W1 123.0(7) . .
W1 O21 W2 141.5(8) . .
W5 O22 W2 124.3(7) . .
W18 O29 W26 121.1(7) . .
W4 O32 W13 165.8(8) . .
W15 O33 W1 162.5(9) . .
W7 O34 W2 158.7(8) . .
W5 O35 W16 162.6(9) . .
W11 O36 W22 163.9(8) . .
W9 O37 W6 161.4(9) . .
W4 O38 W15 120.7(6) . .
W7 O39 W15 156.0(8) . .
W7 O40 W16 125.5(10) . .
W4 O41 W9 153.3(10) . .
W9 O42 W11 122.1(7) . .
W16 O43 W11 151.9(8) . .
W19 O50 W9 150.3(8) . .
W19 O51 W4 150.0(8) . .
W21 O52 W15 149.7(7) . .
W27 O53 W16 147.8(8) . .
W21 O54 W7 148.4(9) . .
W27 O55 W11 150.8(8) . .
W19 O56 W21 123.2(8) . .
W19 O57 W27 123.5(8) . .
W27 O58 W21 127.1(9) . .
P3 O62 Ni2 124.5(8) . .
P3 O62 W17 126.5(7) . .
Ni2 O62 W17 89.4(6) . .
P3 O62 W14 125.5(8) . .
Ni2 O62 W14 88.8(5) . .
W17 O62 W14 90.8(5) . .
P3 O63 W10 128.0(7) . .
P3 O63 W24 126.9(8) . .
W10 O63 W24 91.0(4) . .
P3 O64 W12 126.8(8) . .
P3 O64 W20 127.1(7) . .
W12 O64 W20 91.7(5) . .
P3 O65 W8 127.7(8) . .
P3 O65 W3 125.7(8) . .
W8 O65 W3 92.6(4) . .
P4 O66 W33 124.4(9) . .
P4 O66 W34 126.0(9) . .
W33 O66 W34 91.1(6) . .
P4 O66 W32 124.7(9) . .
W33 O66 W32 90.6(5) . .
W34 O66 W32 89.4(5) . .
P4 O67 W30 129.0(9) . .
P4 O67 W25 128.2(8) . .
W30 O67 W25 90.8(5) . .
P4 O68 W23 130.1(9) . .
P4 O68 W28 126.8(8) . .
W23 O68 W28 91.6(5) . .
P4 O69 W29 129.2(8) . .
P4 O69 W31 126.3(8) . .
W29 O69 W31 91.7(5) . .
W3 O71 Ni2 144.0(8) . .
W20 O72 Ni2 143.2(8) . .
W14 O73 Ni2 113.4(7) . .
W17 O74 Ni2 113.4(7) . .
W14 O75 W8 153.2(7) . .
W12 O76 W17 156.2(8) . .
W24 O77 W17 153.4(7) . .
W10 O78 W14 152.0(8) . .
W14 O79 W17 121.8(7) . .
W3 O81 W20 142.4(8) . .
W8 O82 W3 122.2(6) . .
W10 O83 W8 149.6(9) . .
W24 O84 W10 120.4(7) . .
W24 O85 W12 147.1(9) . .
W12 O86 W20 122.2(6) . .
W25 O93 W24 162.6(9) . .
W28 O94 W12 162.5(8) . .
W8 O95 W31 163.2(8) . .
W23 O96 W20 161.4(8) . .
W29 O97 W3 161.3(8) . .
W30 O98 W10 163.5(8) . .
W23 O101 W29 155.0(9) . .
W28 O102 W23 123.3(8) . .
W28 O103 W25 151.0(10) . .
W31 O105 W29 121.6(8) . .
W30 O107 W31 154.5(10) . .
W30 O108 W25 120.4(7) . .
W33 O110 W29 149.0(10) . .
W33 O111 W23 148.9(10) . .
W31 O112 W34 152.3(11) . .
W28 O113 W32 151.6(9) . .
W30 O114 W34 157.3(11) . .
W32 O115 W25 153.5(9) . .
W34 O117 W33 121.6(12) . .
W34 O118 W32 122.3(11) . .
W32 O119 W33 125.6(10) . .
N1 Ni1 O12 100.6(7) . .
N1 Ni1 O13 99.1(7) . .
O12 Ni1 O13 85.6(6) . .
N1 Ni1 O11 94.5(7) . .
O12 Ni1 O11 90.8(6) . .
O13 Ni1 O11 166.4(6) . .
N1 Ni1 O14 94.4(7) . .
O12 Ni1 O14 164.9(6) . .
O13 Ni1 O14 90.4(6) . .
O11 Ni1 O14 89.7(6) . .
N1 Ni1 O2 167.2(6) . .
O12 Ni1 O2 89.6(5) . .
O13 Ni1 O2 89.3(6) . .
O11 Ni1 O2 77.5(6) . .
O14 Ni1 O2 75.8(5) . .
N2 Ni2 O73 95.3(6) . .
N2 Ni2 O72 96.6(6) . .
O73 Ni2 O72 168.0(6) . .
N2 Ni2 O74 96.8(7) . .
O73 Ni2 O74 86.9(6) . .
O72 Ni2 O74 90.6(6) . .
N2 Ni2 O71 95.9(6) . .
O73 Ni2 O71 93.3(6) . .
O72 Ni2 O71 86.6(6) . .
O74 Ni2 O71 167.2(6) . .
N2 Ni2 O62 171.8(7) . .
O73 Ni2 O62 78.4(5) . .
O72 Ni2 O62 89.6(5) . .
O74 Ni2 O62 77.8(6) . .
O71 Ni2 O62 89.7(6) . .
C2 Fe1 C2 180.0(15) 2_677 .
C2 Fe1 C1 94.5(9) 2_677 .
C2 Fe1 C1 85.5(9) . .
C2 Fe1 C1 85.5(9) 2_677 2_677
C2 Fe1 C1 94.5(9) . 2_677
C1 Fe1 C1 180.000(8) . 2_677
C2 Fe1 C3 93.8(9) 2_677 2_677
C2 Fe1 C3 86.2(9) . 2_677
C1 Fe1 C3 93.7(8) . 2_677
C1 Fe1 C3 86.3(8) 2_677 2_677
C2 Fe1 C3 86.2(9) 2_677 .
C2 Fe1 C3 93.8(9) . .
C1 Fe1 C3 86.3(8) . .
C1 Fe1 C3 93.7(8) 2_677 .
C3 Fe1 C3 180.0(11) 2_677 .
O3 P1 O4 110.1(8) . .
O3 P1 O1 113.5(8) . .
O4 P1 O1 112.9(7) . .
O3 P1 O2 104.5(8) . .
O4 P1 O2 107.0(9) . .
O1 P1 O2 108.3(8) . .
O8 P2 O6 112.3(8) . .
O8 P2 O7 112.3(9) . .
O6 P2 O7 112.3(7) . .
O8 P2 O5 105.3(8) . .
O6 P2 O5 105.7(8) . .
O7 P2 O5 108.2(8) . .
O63 P3 O64 112.4(7) . .
O63 P3 O62 107.5(8) . .
O64 P3 O62 107.6(8) . .
O63 P3 O65 110.6(8) . .
O64 P3 O65 110.7(7) . .
O62 P3 O65 107.8(8) . .
O67 P4 O68 113.3(9) . .
O67 P4 O66 106.8(9) . .
O68 P4 O66 106.8(9) . .
O67 P4 O69 112.4(8) . .
O68 P4 O69 110.7(8) . .
O66 P4 O69 106.3(9) . .
C4 O123 C6 109.2(19) . .
C5 C4 O123 111(2) . .
N4 C5 C4 110(2) . .
C5 N4 C7 111(3) . .
C6 C7 N4 107.0(19) . .
C7 C6 O123 112.7(19) . .
C10 O124 C8 108.8(19) . .
O124 C8 C9 111.7(19) . .
N5 C9 C8 108.4(19) . .
C9 N5 C11 111.4(18) . .
N5 C11 C10 102.3(18) . .
O124 C10 C11 108(2) . .
C12 O125 C14 113.6(19) . .
O125 C12 C13 110(2) . .
N6 C13 C12 104.3(19) . .
C15 N6 C13 110(2) . .
N6 C15 C14 107(3) . .
O125 C14 C15 109(2) . .
C40 N12 C38 105(2) . .
C40 N12 C36 115(2) . .
C38 N12 C36 114(2) . .
N12 C36 C37 113(2) . .
O131 C37 C36 105.3(14) . .
N12 C38 C39 120(2) . .
C38 C39 O132 103.4(15) . .
N12 C40 C41 114(3) . .
O133 C41 C40 103.3(16) . .
C16 O126 C18 109(2) . .
O126 C16 C17 116(3) . .
N7 C17 C16 110(2) . .
C19 N7 C17 116(2) . .
N7 C19 C18 112(3) . .
O126 C18 C19 107(2) . .
C22 O127 C20 117.4(18) . .
O127 C20 C21 109(2) . .
N8 C21 C20 110(3) . .
C23 N8 C21 115.0(19) . .
N8 C23 C22 112(3) . .
O127 C22 C23 114(3) . .
C24 O128 C26 114.2(17) . .
O128 C24 C25 107(2) . .
N9 C25 C24 112(2) . .
C25 N9 C27 117.0(18) . .
N9 C27 C26 109(2) . .
O128 C26 C27 107(2) . .
C28 O129 C30 119(2) . .
O129 C28 C29 105(3) . .
N10 C29 C28 104(3) . .
C31 N10 C29 115.5(19) . .
N10 C31 C30 109(2) . .
O129 C30 C31 108(2) . .
C44 N13 C42 114(3) . .
C44 N13 C46 109(3) . .
C42 N13 C46 114(3) . .
N13 C42 C43 113(3) . .
O134 C43 C42 103.1(16) . .
N13 C44 C45 109(3) . .
C44 C45 O135 104.7(18) . .
N13 C46 C47 119(3) . .
C46 C47 O136 103.0(17) . .
C32 O130 C34 123(2) . .
O130 C32 C33 97(3) . .
N11 C33 C32 114(3) . .
C35 N11 C33 118(2) . .
N11 C35 C34 106(3) . .
O130 C34 C35 106(3) . .
C48 O137 C50 121(2) . .
O137 C48 C49 113.6(19) . .
N14 C49 C48 102(3) . .
C49 N14 C51 120(2) . .
N14 C51 C50 109(3) . .
O137 C50 C51 108.5(18) . .
C52 O138 C54 116(2) . .
O138 C52 C53 98(4) . .
N15 C53 C52 103(4) . .
C55 N15 C53 116(2) . .
N15 C55 C54 117(4) . .
O138 C54 C55 98(4) . .
O31 W1 O12 100.1(7) . .
O31 W1 O21 103.0(7) . .
O12 W1 O21 93.9(6) . .
O31 W1 O20 99.8(7) . .
O12 W1 O20 94.3(6) . .
O21 W1 O20 154.0(6) . .
O31 W1 O33 94.8(6) . .
O12 W1 O33 165.1(6) . .
O21 W1 O33 82.3(6) . .
O20 W1 O33 83.5(6) . .
O31 W1 O4 169.7(5) . .
O12 W1 O4 86.9(6) . .
O21 W1 O4 83.8(6) . .
O20 W1 O4 72.1(5) . .
O33 W1 O4 78.4(5) . .
O23 W2 O13 100.5(6) . .
O23 W2 O21 100.9(6) . .
O13 W2 O21 94.9(7) . .
O23 W2 O22 102.0(6) . .
O13 W2 O22 93.5(6) . .
O21 W2 O22 153.7(6) . .
O23 W2 O34 91.8(6) . .
O13 W2 O34 167.5(5) . .
O21 W2 O34 84.6(6) . .
O22 W2 O34 81.9(6) . .
O23 W2 O3 171.4(6) . .
O13 W2 O3 86.3(6) . .
O21 W2 O3 83.7(5) . .
O22 W2 O3 72.1(5) . .
O34 W2 O3 81.3(5) . .
O71 W3 O87 103.8(8) . .
O71 W3 O81 95.0(6) . .
O87 W3 O81 102.4(6) . .
O71 W3 O82 92.8(7) . .
O87 W3 O82 98.7(6) . .
O81 W3 O82 155.0(6) . .
O71 W3 O97 165.9(6) . .
O87 W3 O97 90.2(8) . .
O81 W3 O97 83.5(6) . .
O82 W3 O97 83.2(7) . .
O71 W3 O65 87.0(6) . .
O87 W3 O65 166.6(7) . .
O81 W3 O65 84.3(5) . .
O82 W3 O65 72.4(5) . .
O97 W3 O65 78.9(6) . .
O48 W4 O32 100.5(7) . .
O48 W4 O41 102.0(7) . .
O32 W4 O41 89.0(6) . .
O48 W4 O38 99.1(6) . .
O32 W4 O38 91.0(6) . .
O41 W4 O38 158.5(6) . .
O48 W4 O51 96.8(7) . .
O32 W4 O51 162.6(6) . .
O41 W4 O51 85.1(7) . .
O38 W4 O51 88.5(6) . .
O48 W4 O8 172.1(6) . .
O32 W4 O8 82.9(6) . .
O41 W4 O8 85.0(6) . .
O38 W4 O8 73.6(5) . .
O51 W4 O8 80.2(5) . .
O24 W5 O35 95.4(8) . .
O24 W5 O22 100.7(7) . .
O35 W5 O22 88.9(6) . .
O24 W5 O9 101.4(7) . .
O35 W5 O9 85.4(6) . .
O22 W5 O9 157.5(6) . .
O24 W5 O15 98.1(7) . .
O35 W5 O15 165.7(6) . .
O22 W5 O15 92.8(6) . .
O9 W5 O15 87.6(6) . .
O24 W5 O3 172.5(6) . .
O35 W5 O3 86.1(6) . .
O22 W5 O3 71.9(5) . .
O9 W5 O3 86.0(5) . .
O15 W5 O3 81.0(5) . .
O26 W6 O17 100.4(7) . .
O26 W6 O19 102.2(7) . .
O17 W6 O19 90.9(6) . .
O26 W6 O10 100.8(7) . .
O17 W6 O10 92.1(6) . .
O19 W6 O10 155.8(6) . .
O26 W6 O37 96.1(7) . .
O17 W6 O37 163.5(6) . .
O19 W6 O37 86.5(6) . .
O10 W6 O37 83.8(6) . .
O26 W6 O1 172.6(7) . .
O17 W6 O1 81.9(6) . .
O19 W6 O1 84.7(5) . .
O10 W6 O1 72.0(5) . .
O37 W6 O1 81.6(5) . .
O44 W7 O34 99.9(7) . .
O44 W7 O39 102.2(8) . .
O34 W7 O39 94.6(6) . .
O44 W7 O40 97.8(8) . .
O34 W7 O40 92.4(6) . .
O39 W7 O40 157.3(6) . .
O44 W7 O54 94.2(7) . .
O34 W7 O54 165.9(6) . .
O39 W7 O54 83.0(6) . .
O40 W7 O54 85.0(6) . .
O44 W7 O6 168.6(8) . .
O34 W7 O6 86.1(5) . .
O39 W7 O6 86.8(5) . .
O40 W7 O6 72.1(6) . .
O54 W7 O6 79.9(5) . .
O88 W8 O95 98.2(7) . .
O88 W8 O82 99.4(6) . .
O95 W8 O82 89.2(7) . .
O88 W8 O83 103.2(6) . .
O95 W8 O83 87.6(7) . .
O82 W8 O83 157.4(5) . .
O88 W8 O75 96.8(7) . .
O95 W8 O75 164.6(6) . .
O82 W8 O75 91.2(7) . .
O83 W8 O75 86.2(6) . .
O88 W8 O65 171.8(6) . .
O95 W8 O65 84.4(6) . .
O82 W8 O65 72.8(5) . .
O83 W8 O65 84.6(5) . .
O75 W8 O65 81.0(6) . .
O46 W9 O37 98.7(7) . .
O46 W9 O41 101.8(7) . .
O37 W9 O41 90.0(6) . .
O46 W9 O42 99.1(7) . .
O37 W9 O42 92.2(6) . .
O41 W9 O42 158.4(6) . .
O46 W9 O50 97.8(7) . .
O37 W9 O50 163.3(6) . .
O41 W9 O50 84.1(7) . .
O42 W9 O50 87.7(6) . .
O46 W9 O7 173.0(6) . .
O37 W9 O7 81.2(6) . .
O41 W9 O7 85.2(6) . .
O42 W9 O7 73.9(6) . .
O50 W9 O7 82.7(5) . .
O89 W10 O78 98.9(8) . .
O89 W10 O83 102.2(6) . .
O78 W10 O83 89.0(7) . .
O89 W10 O84 99.6(7) . .
O78 W10 O84 93.0(7) . .
O83 W10 O84 157.6(6) . .
O89 W10 O98 95.4(7) . .
O78 W10 O98 165.3(6) . .
O83 W10 O98 85.1(6) . .
O84 W10 O98 87.4(6) . .
O89 W10 O63 173.6(6) . .
O78 W10 O63 82.5(6) . .
O83 W10 O63 84.0(5) . .
O84 W10 O63 74.1(5) . .
O98 W10 O63 83.5(6) . .
O47 W11 O36 98.3(7) . .
O47 W11 O43 102.7(7) . .
O36 W11 O43 88.6(6) . .
O47 W11 O55 99.1(8) . .
O36 W11 O55 162.4(6) . .
O43 W11 O55 85.3(6) . .
O47 W11 O42 99.2(7) . .
O36 W11 O42 92.2(6) . .
O43 W11 O42 157.7(6) . .
O55 W11 O42 87.3(6) . .
O47 W11 O7 171.2(6) . .
O36 W11 O7 81.4(5) . .
O43 W11 O7 86.1(6) . .
O55 W11 O7 81.7(7) . .
O42 W11 O7 72.0(6) . .
O92 W12 O76 97.3(8) . .
O92 W12 O86 98.9(7) . .
O76 W12 O86 91.5(7) . .
O92 W12 O85 102.6(7) . .
O76 W12 O85 87.3(6) . .
O86 W12 O85 158.5(6) . .
O92 W12 O94 98.6(8) . .
O76 W12 O94 163.7(6) . .
O86 W12 O94 89.4(7) . .
O85 W12 O94 86.0(7) . .
O92 W12 O64 171.9(6) . .
O76 W12 O64 80.7(6) . .
O86 W12 O64 73.3(5) . .
O85 W12 O64 85.3(5) . .
O94 W12 O64 84.0(5) . .
O27 W13 O20 99.1(7) . .
O27 W13 O18 97.8(6) . .
O20 W13 O18 92.7(5) . .
O27 W13 O19 101.8(7) . .
O20 W13 O19 158.9(6) . .
O18 W13 O19 87.1(6) . .
O27 W13 O32 97.2(6) . .
O20 W13 O32 91.7(6) . .
O18 W13 O32 163.5(6) . .
O19 W13 O32 83.1(6) . .
O27 W13 O4 172.0(7) . .
O20 W13 O4 73.1(6) . .
O18 W13 O4 81.4(5) . .
O19 W13 O4 86.1(5) . .
O32 W13 O4 84.7(5) . .
O70 W14 O73 101.2(7) . .
O70 W14 O79 100.6(7) . .
O73 W14 O79 92.0(6) . .
O70 W14 O75 102.1(7) . .
O73 W14 O75 94.6(6) . .
O79 W14 O75 154.6(6) . .
O70 W14 O78 97.0(6) . .
O73 W14 O78 161.8(6) . .
O79 W14 O78 84.5(6) . .
O75 W14 O78 81.7(6) . .
O70 W14 O62 173.4(7) . .
O73 W14 O62 79.3(5) . .
O79 W14 O62 72.8(5) . .
O75 W14 O62 84.4(5) . .
O78 W14 O62 82.6(5) . .
O49 W15 O33 102.1(7) . .
O49 W15 O39 102.3(6) . .
O33 W15 O39 92.8(6) . .
O49 W15 O38 97.2(6) . .
O33 W15 O38 92.9(6) . .
O39 W15 O38 158.0(6) . .
O49 W15 O52 94.7(7) . .
O33 W15 O52 163.0(6) . .
O39 W15 O52 81.5(6) . .
O38 W15 O52 86.9(6) . .
O49 W15 O8 169.8(6) . .
O33 W15 O8 84.3(6) . .
O39 W15 O8 85.1(5) . .
O38 W15 O8 74.3(5) . .
O52 W15 O8 79.4(6) . .
O45 W16 O43 102.9(8) . .
O45 W16 O40 101.7(9) . .
O43 W16 O40 155.1(8) . .
O45 W16 O35 98.3(7) . .
O43 W16 O35 89.6(6) . .
O40 W16 O35 90.4(6) . .
O45 W16 O53 96.9(7) . .
O43 W16 O53 86.5(6) . .
O40 W16 O53 87.0(6) . .
O35 W16 O53 164.9(7) . .
O45 W16 O6 171.4(7) . .
O43 W16 O6 85.7(6) . .
O40 W16 O6 69.7(7) . .
O35 W16 O6 82.7(6) . .
O53 W16 O6 82.5(5) . .
O80 W17 O74 102.7(7) . .
O80 W17 O79 99.9(7) . .
O74 W17 O79 93.8(6) . .
O80 W17 O76 104.1(7) . .
O74 W17 O76 94.2(6) . .
O79 W17 O76 152.3(7) . .
O80 W17 O77 96.7(6) . .
O74 W17 O77 160.5(6) . .
O79 W17 O77 84.1(6) . .
O76 W17 O77 79.6(6) . .
O80 W17 O62 172.8(6) . .
O74 W17 O62 79.4(6) . .
O79 W17 O62 73.0(5) . .
O76 W17 O62 82.5(5) . .
O77 W17 O62 81.5(5) . .
O30 W18 O14 101.5(6) . .
O30 W18 O29 100.7(7) . .
O14 W18 O29 95.0(7) . .
O30 W18 O15 101.2(7) . .
O14 W18 O15 91.5(6) . .
O29 W18 O15 155.4(5) . .
O30 W18 O16 99.0(6) . .
O14 W18 O16 159.5(5) . .
O29 W18 O16 83.4(7) . .
O15 W18 O16 82.3(6) . .
O30 W18 O2 175.3(7) . .
O14 W18 O2 78.4(5) . .
O29 W18 O2 74.7(5) . .
O15 W18 O2 83.4(5) . .
O16 W18 O2 81.5(5) . .
O60 W19 O51 101.8(8) . .
O60 W19 O57 101.6(8) . .
O51 W19 O57 156.6(6) . .
O60 W19 O50 101.2(7) . .
O51 W19 O50 87.6(6) . .
O57 W19 O50 88.3(7) . .
O60 W19 O56 101.6(7) . .
O51 W19 O56 88.0(8) . .
O57 W19 O56 86.9(8) . .
O50 W19 O56 157.2(6) . .
O60 W19 O5 171.9(7) . .
O51 W19 O5 83.1(5) . .
O57 W19 O5 73.6(5) . .
O50 W19 O5 85.3(5) . .
O56 W19 O5 71.9(5) . .
O72 W20 O91 102.1(7) . .
O72 W20 O81 94.5(6) . .
O91 W20 O81 104.1(6) . .
O72 W20 O86 92.7(7) . .
O91 W20 O86 98.5(6) . .
O81 W20 O86 154.1(6) . .
O72 W20 O96 165.9(6) . .
O91 W20 O96 91.9(7) . .
O81 W20 O96 82.8(6) . .
O86 W20 O96 84.2(6) . .
O72 W20 O64 86.7(6) . .
O91 W20 O64 168.1(6) . .
O81 W20 O64 82.8(5) . .
O86 W20 O64 72.8(5) . .
O96 W20 O64 79.2(5) . .
O59 W21 O52 103.7(8) . .
O59 W21 O54 102.4(7) . .
O52 W21 O54 89.8(6) . .
O59 W21 O58 100.4(8) . .
O52 W21 O58 155.8(6) . .
O54 W21 O58 87.1(6) . .
O59 W21 O56 100.3(7) . .
O52 W21 O56 89.7(8) . .
O54 W21 O56 156.7(6) . .
O58 W21 O56 83.8(8) . .
O59 W21 O5 168.8(7) . .
O52 W21 O5 84.8(6) . .
O54 W21 O5 84.6(5) . .
O58 W21 O5 71.0(6) . .
O56 W21 O5 72.2(5) . .
O25 W22 O10 99.5(8) . .
O25 W22 O16 99.5(7) . .
O10 W22 O16 93.0(7) . .
O25 W22 O9 102.3(8) . .
O10 W22 O9 157.3(6) . .
O16 W22 O9 89.3(6) . .
O25 W22 O36 95.8(7) . .
O10 W22 O36 86.8(6) . .
O16 W22 O36 164.5(5) . .
O9 W22 O36 85.1(6) . .
O25 W22 O1 172.8(7) . .
O10 W22 O1 73.4(6) . .
O16 W22 O1 81.4(5) . .
O9 W22 O1 84.7(5) . .
O36 W22 O1 83.6(5) . .
O122 W23 O96 100.1(8) . .
O122 W23 O101 100.8(8) . .
O96 W23 O101 92.6(7) . .
O122 W23 O102 101.2(8) . .
O96 W23 O102 90.9(7) . .
O101 W23 O102 156.7(7) . .
O122 W23 O111 96.6(9) . .
O96 W23 O111 163.2(7) . .
O101 W23 O111 83.8(7) . .
O102 W23 O111 86.3(7) . .
O122 W23 O68 172.2(7) . .
O96 W23 O68 83.8(6) . .
O101 W23 O68 85.7(6) . .
O102 W23 O68 71.9(6) . .
O111 W23 O68 79.6(7) . .
O90 W24 O77 99.9(7) . .
O90 W24 O85 102.5(7) . .
O77 W24 O85 89.0(6) . .
O90 W24 O84 98.4(7) . .
O77 W24 O84 93.2(6) . .
O85 W24 O84 158.3(6) . .
O90 W24 O93 96.8(8) . .
O77 W24 O93 163.1(6) . .
O85 W24 O93 85.4(7) . .
O84 W24 O93 86.4(7) . .
O90 W24 O63 172.8(6) . .
O77 W24 O63 81.6(6) . .
O85 W24 O63 84.5(5) . .
O84 W24 O63 74.4(5) . .
O93 W24 O63 82.1(6) . .
O99 W25 O93 99.7(8) . .
O99 W25 O115 99.3(9) . .
O93 W25 O115 160.8(7) . .
O99 W25 O103 100.1(7) . .
O93 W25 O103 89.3(7) . .
O115 W25 O103 84.7(7) . .
O99 W25 O108 100.5(7) . .
O93 W25 O108 91.7(7) . .
O115 W25 O108 87.6(7) . .
O103 W25 O108 158.9(6) . .
O99 W25 O67 174.0(7) . .
O93 W25 O67 81.8(6) . .
O115 W25 O67 79.6(6) . .
O103 W25 O67 85.7(5) . .
O108 W25 O67 73.7(5) . .
O28 W26 O11 103.5(8) . .
O28 W26 O18 100.5(6) . .
O11 W26 O18 93.0(6) . .
O28 W26 O29 102.1(7) . .
O11 W26 O29 94.7(6) . .
O18 W26 O29 153.7(7) . .
O28 W26 O17 95.5(7) . .
O11 W26 O17 160.7(6) . .
O18 W26 O17 80.7(5) . .
O29 W26 O17 83.8(6) . .
O28 W26 O2 174.7(7) . .
O11 W26 O2 79.0(6) . .
O18 W26 O2 84.0(5) . .
O29 W26 O2 72.9(6) . .
O17 W26 O2 82.2(5) . .
O61 W27 O58 103.2(9) . .
O61 W27 O53 100.7(8) . .
O58 W27 O53 87.9(6) . .
O61 W27 O55 102.3(9) . .
O58 W27 O55 154.5(8) . .
O53 W27 O55 87.4(6) . .
O61 W27 O57 101.4(8) . .
O58 W27 O57 87.5(6) . .
O53 W27 O57 158.0(7) . .
O55 W27 O57 87.4(7) . .
O61 W27 O5 170.7(7) . .
O58 W27 O5 70.1(6) . .
O53 W27 O5 85.8(5) . .
O55 W27 O5 84.6(7) . .
O57 W27 O5 72.3(6) . .
O100 W28 O102 98.0(8) . .
O100 W28 O113 96.8(9) . .
O102 W28 O113 88.3(8) . .
O100 W28 O94 100.5(9) . .
O102 W28 O94 89.7(7) . .
O113 W28 O94 162.7(6) . .
O100 W28 O103 102.6(8) . .
O102 W28 O103 159.3(6) . .
O113 W28 O103 87.1(8) . .
O94 W28 O103 88.8(7) . .
O100 W28 O68 170.5(8) . .
O102 W28 O68 72.9(6) . .
O113 W28 O68 80.7(7) . .
O94 W28 O68 82.2(6) . .
O103 W28 O68 86.5(5) . .
O104 W29 O97 103.6(8) . .
O104 W29 O101 102.6(7) . .
O97 W29 O101 91.9(7) . .
O104 W29 O105 98.0(8) . .
O97 W29 O105 92.8(8) . .
O101 W29 O105 157.2(7) . .
O104 W29 O110 93.4(8) . .
O97 W29 O110 162.9(7) . .
O101 W29 O110 83.7(7) . .
O105 W29 O110 85.4(8) . .
O104 W29 O69 169.4(8) . .
O97 W29 O69 82.4(6) . .
O101 W29 O69 85.7(6) . .
O105 W29 O69 72.8(6) . .
O110 W29 O69 80.9(6) . .
O109 W30 O98 97.7(8) . .
O109 W30 O107 101.8(7) . .
O98 W30 O107 90.8(7) . .
O109 W30 O114 98.1(9) . .
O98 W30 O114 163.3(7) . .
O107 W30 O114 80.7(8) . .
O109 W30 O108 98.5(7) . .
O98 W30 O108 93.0(7) . .
O107 W30 O108 158.6(7) . .
O114 W30 O108 89.9(8) . .
O109 W30 O67 172.9(6) . .
O98 W30 O67 84.2(6) . .
O107 W30 O67 85.0(6) . .
O114 W30 O67 80.7(6) . .
O108 W30 O67 74.5(6) . .
O106 W31 O112 99.8(9) . .
O106 W31 O107 101.8(8) . .
O112 W31 O107 83.8(7) . .
O106 W31 O105 99.9(8) . .
O112 W31 O105 89.0(8) . .
O107 W31 O105 158.0(7) . .
O106 W31 O95 96.9(8) . .
O112 W31 O95 163.0(7) . .
O107 W31 O95 89.5(7) . .
O105 W31 O95 91.5(8) . .
O106 W31 O69 172.9(7) . .
O112 W31 O69 82.2(7) . .
O107 W31 O69 85.2(6) . .
O105 W31 O69 73.3(6) . .
O95 W31 O69 81.7(6) . .
O121 W32 O119 98.3(9) . .
O121 W32 O115 106.1(9) . .
O119 W32 O115 155.6(8) . .
O121 W32 O118 100.1(10) . .
O119 W32 O118 85.1(8) . .
O115 W32 O118 89.3(8) . .
O121 W32 O113 103.8(9) . .
O119 W32 O113 90.7(9) . .
O115 W32 O113 84.9(7) . .
O118 W32 O113 156.0(7) . .
O121 W32 O66 170.2(9) . .
O119 W32 O66 73.6(7) . .
O115 W32 O66 82.0(7) . .
O118 W32 O66 73.9(7) . .
O113 W32 O66 82.2(6) . .
O116 W33 O111 104.9(9) . .
O116 W33 O110 100.5(8) . .
O111 W33 O110 89.4(8) . .
O116 W33 O119 104.7(9) . .
O111 W33 O119 89.5(8) . .
O110 W33 O119 154.2(7) . .
O116 W33 O117 101.0(10) . .
O111 W33 O117 154.1(8) . .
O110 W33 O117 87.6(8) . .
O119 W33 O117 82.3(7) . .
O116 W33 O66 169.8(9) . .
O111 W33 O66 84.1(7) . .
O110 W33 O66 84.1(6) . .
O119 W33 O66 70.1(6) . .
O117 W33 O66 70.0(7) . .
O120 W34 O117 95.5(10) . .
O120 W34 O118 100.3(10) . .
O117 W34 O118 89.4(9) . .
O120 W34 O114 105.7(8) . .
O117 W34 O114 158.0(10) . .
O118 W34 O114 92.7(8) . .
O120 W34 O112 103.0(9) . .
O117 W34 O112 87.8(9) . .
O118 W34 O112 156.7(9) . .
O114 W34 O112 81.7(8) . .
O120 W34 O66 170.9(7) . .
O117 W34 O66 77.2(9) . .
O118 W34 O66 74.4(8) . .
O114 W34 O66 82.2(6) . .
O112 W34 O66 82.4(7) . .

loop_
_geom_bond_atom_site_label_1
_geom_bond_atom_site_label_2
_geom_bond_distance
_geom_bond_site_symmetry_2
C1 N1 1.15(2) .
C1 Fe1 1.94(2) .
C2 N2 1.18(3) .
C2 Fe1 1.88(3) .
C3 N3 1.12(3) .
C3 Fe1 1.98(2) .
N1 Ni1 1.983(19) .
N2 Ni2 2.01(2) .
O1 P1 1.534(13) .
O1 W22 2.351(13) .
O1 W6 2.359(13) .
O2 P1 1.569(15) .
O2 Ni1 2.258(15) .
O2 W18 2.370(13) .
O2 W26 2.386(15) .
O3 P1 1.517(15) .
O3 W2 2.334(12) .
O3 W5 2.360(13) .
O4 P1 1.529(15) .
O4 W1 2.334(15) .
O4 W13 2.358(15) .
O5 P2 1.594(14) .
O5 W21 2.344(13) .
O5 W19 2.381(11) .
O5 W27 2.390(15) .
O6 P2 1.575(14) .
O6 W7 2.323(13) .
O6 W16 2.341(14) .
O7 P2 1.553(15) .
O7 W9 2.318(13) .
O7 W11 2.370(15) .
O8 P2 1.522(17) .
O8 W15 2.343(14) .
O8 W4 2.374(14) .
O9 W22 1.919(14) .
O9 W5 1.900(13) .
O10 W22 1.873(16) .
O10 W6 1.948(17) .
O11 W26 1.800(15) .
O11 Ni1 2.049(15) .
O12 W1 1.768(12) .
O12 Ni1 2.022(13) .
O13 W2 1.778(15) .
O13 Ni1 2.021(16) .
O14 W18 1.760(15) .
O14 Ni1 2.054(13) .
O15 W18 1.901(16) .
O15 W5 1.951(15) .
O16 W22 1.869(15) .
O16 W18 1.989(14) .
O17 W6 1.820(13) .
O17 W26 2.041(13) .
O18 W13 1.916(12) .
O18 W26 1.916(12) .
O19 W6 1.885(14) .
O19 W13 1.907(15) .
O20 W13 1.869(14) .
O20 W1 1.966(15) .
O21 W1 1.869(17) .
O21 W2 1.933(15) .
O22 W5 1.890(14) .
O22 W2 1.920(15) .
O23 W2 1.726(13) .
O24 W5 1.688(16) .
O25 W22 1.65(2) .
O26 W6 1.743(16) .
O27 W13 1.683(17) .
O28 W26 1.727(18) .
O29 W18 1.882(18) .
O29 W26 1.972(15) .
O30 W18 1.712(13) .
O31 W1 1.693(16) .
O32 W4 1.839(14) .
O32 W13 1.955(14) .
O33 W15 1.805(16) .
O33 W1 2.063(15) .
O34 W7 1.784(12) .
O34 W2 2.110(13) .
O35 W5 1.896(15) .
O35 W16 1.910(14) .
O36 W11 1.853(13) .
O36 W22 1.960(13) .
O37 W9 1.854(15) .
O37 W6 1.962(15) .
O38 W4 1.928(13) .
O38 W15 1.929(13) .
O39 W7 1.859(15) .
O39 W15 1.924(14) .
O40 W7 1.82(2) .
O40 W16 1.949(16) .
O41 W4 1.873(15) .
O41 W9 1.910(16) .
O42 W9 1.898(17) .
O42 W11 1.938(15) .
O43 W16 1.875(17) .
O43 W11 1.923(16) .
O44 W7 1.708(16) .
O45 W16 1.663(19) .
O46 W9 1.721(15) .
O47 W11 1.63(2) .
O48 W4 1.696(14) .
O49 W15 1.732(15) .
O50 W19 1.868(16) .
O50 W9 1.971(16) .
O51 W19 1.851(17) .
O51 W4 1.993(16) .
O52 W21 1.820(17) .
O52 W15 2.042(16) .
O53 W27 1.911(13) .
O53 W16 1.965(13) .
O54 W21 1.843(12) .
O54 W7 2.026(13) .
O55 W27 1.886(17) .
O55 W11 1.958(17) .
O56 W19 1.924(16) .
O56 W21 1.963(14) .
O57 W19 1.89(2) .
O57 W27 1.956(15) .
O58 W27 1.897(15) .
O58 W21 1.903(18) .
O59 W21 1.754(15) .
O60 W19 1.734(14) .
O61 W27 1.651(19) .
O62 P3 1.555(17) .
O62 Ni2 2.233(14) .
O62 W17 2.353(16) .
O62 W14 2.376(13) .
O63 P3 1.548(14) .
O63 W10 2.354(12) .
O63 W24 2.352(13) .
O64 P3 1.528(13) .
O64 W12 2.355(12) .
O64 W20 2.350(13) .
O65 P3 1.570(14) .
O65 W8 2.341(12) .
O65 W3 2.329(13) .
O66 P4 1.541(17) .
O66 W33 2.384(16) .
O66 W34 2.402(18) .
O66 W32 2.411(13) .
O67 P4 1.526(15) .
O67 W30 2.344(14) .
O67 W25 2.367(13) .
O68 P4 1.560(16) .
O68 W23 2.321(14) .
O68 W28 2.365(13) .
O69 P4 1.586(15) .
O69 W29 2.309(14) .
O69 W31 2.351(14) .
O70 W14 1.738(15) .
O71 W3 1.693(17) .
O71 Ni2 2.075(15) .
O72 W20 1.726(16) .
O72 Ni2 2.056(14) .
O73 W14 1.811(13) .
O73 Ni2 2.046(13) .
O74 W17 1.810(13) .
O74 Ni2 2.048(14) .
O75 W14 1.906(17) .
O75 W8 1.947(18) .
O76 W12 1.848(16) .
O76 W17 1.971(15) .
O77 W24 1.808(15) .
O77 W17 2.055(15) .
O78 W10 1.783(17) .
O78 W14 2.074(16) .
O79 W14 1.915(14) .
O79 W17 1.937(13) .
O80 W17 1.674(17) .
O81 W3 1.876(13) .
O81 W20 1.932(13) .
O82 W8 1.907(14) .
O82 W3 1.950(13) .
O83 W10 1.840(14) .
O83 W8 1.945(13) .
O84 W24 1.927(14) .
O84 W10 1.942(14) .
O85 W24 1.890(13) .
O85 W12 1.912(13) .
O86 W12 1.909(13) .
O86 W20 1.947(13) .
O87 W3 1.665(17) .
O88 W8 1.727(13) .
O89 W10 1.752(13) .
O90 W24 1.708(15) .
O91 W20 1.756(14) .
O92 W12 1.712(14) .
O93 W25 1.87(2) .
O93 W24 1.94(2) .
O94 W28 1.89(2) .
O94 W12 1.92(2) .
O95 W8 1.88(2) .
O95 W31 1.93(2) .
O96 W23 1.77(2) .
O96 W20 2.096(19) .
O97 W29 1.83(2) .
O97 W3 2.03(2) .
O98 W30 1.819(19) .
O98 W10 1.985(19) .
O99 W25 1.711(15) .
O100 W28 1.707(16) .
O101 W23 1.867(15) .
O101 W29 1.927(16) .
O102 W28 1.845(18) .
O102 W23 1.972(14) .
O103 W28 1.862(15) .
O103 W25 1.940(16) .
O104 W29 1.654(16) .
O105 W31 1.87(2) .
O105 W29 1.96(2) .
O106 W31 1.728(17) .
O107 W30 1.880(14) .
O107 W31 1.899(15) .
O108 W30 1.925(14) .
O108 W25 1.941(16) .
O109 W30 1.719(15) .
O110 W33 1.893(19) .
O110 W29 1.97(2) .
O111 W33 1.87(2) .
O111 W23 2.00(2) .
O112 W31 1.888(19) .
O112 W34 1.931(17) .
O113 W28 1.83(2) .
O113 W32 1.99(2) .
O114 W30 1.85(3) .
O114 W34 1.95(2) .
O115 W32 1.903(19) .
O115 W25 1.91(2) .
O116 W33 1.55(3) .
O117 W34 1.72(2) .
O117 W33 2.19(2) .
O118 W34 1.923(18) .
O118 W32 1.94(2) .
O119 W32 1.78(2) .
O119 W33 2.048(17) .
O120 W34 1.73(2) .
O121 W32 1.704(19) .
O122 W23 1.659(17) .
Fe1 C2 1.88(3) 2_677
Fe1 C1 1.94(2) 2_677
Fe1 C3 1.98(2) 2_677
O123 C4 1.50(3) .
O123 C6 1.51(3) .
C4 C5 1.45(4) .
C5 N4 1.32(4) .
N4 C7 1.48(3) .
C7 C6 1.45(3) .
O124 C10 1.40(3) .
O124 C8 1.45(3) .
C8 C9 1.49(3) .
C9 N5 1.48(3) .
N5 C11 1.52(3) .
C11 C10 1.61(3) .
O125 C12 1.45(3) .
O125 C14 1.53(3) .
C12 C13 1.59(3) .
C13 N6 1.48(3) .
N6 C15 1.43(5) .
C15 C14 1.56(4) .
N12 C40 1.463(18) .
N12 C38 1.474(17) .
N12 C36 1.467(17) .
C36 C37 1.540(17) .
C37 O131 1.491(17) .
C38 C39 1.532(19) .
C39 O132 1.532(18) .
C40 C41 1.565(19) .
C41 O133 1.474(19) .
O126 C16 1.47(4) .
O126 C18 1.47(3) .
C16 C17 1.50(4) .
C17 N7 1.50(3) .
N7 C19 1.41(4) .
C19 C18 1.55(4) .
O127 C22 1.440(18) .
O127 C20 1.467(17) .
C20 C21 1.576(19) .
C21 N8 1.500(18) .
N8 C23 1.454(19) .
C23 C22 1.546(19) .
O128 C24 1.471(17) .
O128 C26 1.459(17) .
C24 C25 1.526(18) .
C25 N9 1.459(18) .
N9 C27 1.457(17) .
C27 C26 1.526(18) .
O129 C28 1.432(19) .
O129 C30 1.450(18) .
C28 C29 1.538(19) .
C29 N10 1.484(18) .
N10 C31 1.469(18) .
C31 C30 1.549(19) .
N13 C44 1.429(19) .
N13 C42 1.428(19) .
N13 C46 1.444(19) .
C42 C43 1.525(19) .
C43 O134 1.516(19) .
C44 C45 1.52(2) .
C45 O135 1.52(2) .
C46 C47 1.53(2) .
C47 O136 1.54(2) .
O130 C32 1.434(18) .
O130 C34 1.424(18) .
C32 C33 1.511(19) .
C33 N11 1.473(18) .
N11 C35 1.446(18) .
C35 C34 1.530(19) .
O137 C48 1.416(18) .
O137 C50 1.422(18) .
C48 C49 1.51(2) .
C49 N14 1.441(19) .
N14 C51 1.466(19) .
C51 C50 1.55(2) .
O138 C52 1.44(2) .
O138 C54 1.48(2) .
C52 C53 1.52(2) .
C53 N15 1.47(2) .
N15 C55 1.47(2) .
C55 C54 1.53(2) .

loop_
_platon_squeeze_void_nr
_platon_squeeze_void_average_x
_platon_squeeze_void_average_y
_platon_squeeze_void_average_z
_platon_squeeze_void_volume
_platon_squeeze_void_count_electrons
_platon_squeeze_void_content
1 0.039 0.500 0.461 2782 1310 ' '
2 0.062 0.346 0.900 20 11 ' '
3 0.938 0.654 0.100 20 10 ' '
